data_4082992
loop_
_publ_author_name
'Nelson, David J.'
'Collado, Alba'
'Manzini, Simone'
'Meiries, Sebastien'
'Slawin, Alexandra M. Z.'
'Cordes, David B.'
'Nolan, Steven P.'

_publ_section_title
;
 Methoxy-FunctionalizedN-Heterocyclic Carbenes
;
_journal_issue 8
_journal_name_full Organometallics
_journal_page_first 2048
_journal_paper_doi 10.1021/om5001919
_journal_volume 33
_journal_year 2014
_chemical_formula_moiety 'C32 H40 N2 Ni O5'
_chemical_formula_sum 'C32 H40 N2 Ni O5'
_chemical_formula_weight 591.38
_space_group_IT_number 14
_symmetry_cell_setting monoclinic
_symmetry_Int_Tables_number 14
_symmetry_space_group_name_Hall '-P 2ybc'
_symmetry_space_group_name_H-M 'P 1 21/c 1'
_atom_sites_solution_hydrogens geom
_atom_sites_solution_primary direct
_atom_sites_solution_secondary difmap
_cell_angle_alpha 90.0000
_cell_angle_beta 112.197(3)
_cell_angle_gamma 90.0000
_cell_formula_units_Z 8
_cell_length_a 18.189(4)
_cell_length_b 15.873(3)
_cell_length_c 23.858(6)
_cell_measurement_reflns_used 14696
_cell_measurement_temperature 173
_cell_measurement_theta_max 25.35
_cell_measurement_theta_min 1.58
_cell_volume 6378(2)
_computing_cell_refinement 'CrystalClear-SM Expert 2.0 rc13'
_computing_data_collection 'CrystalClear-SM Expert 2.0 rc13 (Rigaku, 2009)'
_computing_data_reduction 'CrystalClear-SM Expert 2.0 rc13'
_computing_molecular_graphics 'CrystalStructure 4.1'
_computing_publication_material 'CrystalStructure 4.1 (Rigaku, 2013)'
_computing_structure_refinement 'SHELXL-2013 (Sheldrick, 2013)'
_computing_structure_solution 'DIRDIF99-PATTY (Gould, et al., 1999)'
_diffrn_ambient_temperature 173
_diffrn_detector_area_resol_mean 29.257
_diffrn_measured_fraction_theta_full 1.000
_diffrn_measured_fraction_theta_max 0.999
_diffrn_measurement_device_type 'Rigaku Saturn70'
_diffrn_measurement_method \w
_diffrn_radiation_type 'Mo K\a'
_diffrn_radiation_wavelength 0.71075
_diffrn_reflns_av_R_equivalents 0.0895
_diffrn_reflns_Laue_measured_fraction_full 1.000
_diffrn_reflns_Laue_measured_fraction_max 0.999
_diffrn_reflns_limit_h_max 21
_diffrn_reflns_limit_h_min -21
_diffrn_reflns_limit_k_max 19
_diffrn_reflns_limit_k_min -18
_diffrn_reflns_limit_l_max 24
_diffrn_reflns_limit_l_min -28
_diffrn_reflns_number 62909
_diffrn_reflns_point_group_measured_fraction_full 1.000
_diffrn_reflns_point_group_measured_fraction_max 0.999
_diffrn_reflns_theta_full 25.000
_diffrn_reflns_theta_max 25.333
_diffrn_reflns_theta_min 1.580
_diffrn_standards_number 0
_exptl_absorpt_coefficient_mu 0.648
_exptl_absorpt_correction_T_max 0.981
_exptl_absorpt_correction_T_min 0.739
_exptl_absorpt_correction_type multi-scan
_exptl_absorpt_process_details 'REQAB (Rigaku, 1998)'
_exptl_crystal_colour colorless
_exptl_crystal_density_diffrn 1.232
_exptl_crystal_density_method 'not measured'
_exptl_crystal_description prism
_exptl_crystal_F_000 2512.00
_exptl_crystal_size_max 0.120
_exptl_crystal_size_mid 0.100
_exptl_crystal_size_min 0.030
_refine_diff_density_max 1.55
_refine_diff_density_min -0.63
_refine_ls_extinction_method none
_refine_ls_goodness_of_fit_ref 1.298
_refine_ls_hydrogen_treatment constr
_refine_ls_number_parameters 741
_refine_ls_number_reflns 11648
_refine_ls_number_restraints 0
_refine_ls_R_factor_gt 0.1077
_refine_ls_shift/su_max 0.000
_refine_ls_structure_factor_coef Fsqd
_refine_ls_weighting_details 'w = 1/[\s^2^(Fo^2^)+(0.0059P)^2^+25.3929P] where P=(Fo^2^+2Fc^2^)/3'
_refine_ls_weighting_scheme calc
_refine_ls_wR_factor_ref 0.1731
_reflns_number_gt 10668
_reflns_number_total 11648
_reflns_threshold_expression F^2^>2.0\s(F^2^)
_cod_data_source_file om5001919_si_002.cif
_cod_data_source_block 2b
_cod_depositor_comments 'Adding full bibliography for 4082989--4083003.cif.'
_cod_original_cell_volume 6378(3)
_cod_database_code 4082992

loop_
_symmetry_equiv_pos_site_id
_symmetry_equiv_pos_as_xyz
1 +X,+Y,+Z
2 -X,1/2+Y,1/2-Z
3 -X,-Y,-Z
4 +X,1/2-Y,1/2+Z

loop_
_atom_site_label
_atom_site_type_symbol
_atom_site_fract_x
_atom_site_fract_y
_atom_site_fract_z
_atom_site_U_iso_or_equiv
_atom_site_adp_type
_atom_site_occupancy
_atom_site_site_symmetry_multiplicity
_atom_site_site_symmetry_order
_atom_site_calc_flag
_atom_site_refinement_flags
Ni1 Ni 0.03333(4) 0.06720(4) 0.23811(3) 0.02834(19) Uani 1 4 0 d .
Ni41 Ni 0.49362(4) 0.70452(4) 0.75903(3) 0.02462(18) Uani 1 4 0 d .
O9 O 0.2637(2) 0.0270(3) 0.51655(18) 0.0390(10) Uani 1 4 0 d .
O22 O -0.1770(2) -0.0126(3) -0.03453(17) 0.0364(10) Uani 1 4 0 d .
O32 O 0.1887(3) 0.1308(3) 0.3181(2) 0.0434(11) Uani 1 4 0 d .
O33 O -0.0931(3) 0.1412(3) 0.2713(3) 0.0622(15) Uani 1 4 0 d .
O34 O 0.0035(3) 0.1186(3) 0.1126(2) 0.0531(13) Uani 1 4 0 d .
O49 O 0.7273(2) 0.7714(3) 1.03296(17) 0.0351(10) Uani 1 4 0 d .
O62 O 0.2676(2) 0.7486(3) 0.48575(17) 0.0321(9) Uani 1 4 0 d .
O72 O 0.5020(3) 0.6562(3) 0.8801(2) 0.0478(12) Uani 1 4 0 d .
O73 O 0.6140(3) 0.6134(3) 0.7281(3) 0.0591(14) Uani 1 4 0 d .
O74 O 0.3391(3) 0.6514(3) 0.6709(2) 0.0607(15) Uani 1 4 0 d .
N2 N 0.0564(3) -0.1033(3) 0.29773(19) 0.0240(10) Uani 1 4 0 d .
N5 N -0.0213(2) -0.1111(3) 0.20425(19) 0.0217(10) Uani 1 4 0 d .
N42 N 0.5584(2) 0.8779(3) 0.79673(19) 0.0214(9) Uani 1 4 0 d .
N45 N 0.4777(2) 0.8773(3) 0.70414(19) 0.0205(9) Uani 1 4 0 d .
C1 C 0.0247(3) -0.0556(3) 0.2463(2) 0.0209(11) Uani 1 4 0 d .
C3 C 0.0298(3) -0.1853(4) 0.2874(3) 0.0294(13) Uani 1 4 0 d .
C4 C -0.0191(3) -0.1898(3) 0.2290(2) 0.0258(12) Uani 1 4 0 d .
C6 C 0.1118(3) -0.0720(3) 0.3545(2) 0.0233(12) Uani 1 4 0 d .
C7 C 0.1930(3) -0.0770(4) 0.3671(2) 0.0275(13) Uani 1 4 0 d .
C8 C 0.2456(3) -0.0447(4) 0.4216(2) 0.0289(13) Uani 1 4 0 d .
C9 C 0.2169(3) -0.0091(4) 0.4622(3) 0.0310(14) Uani 1 4 0 d .
C10 C 0.1360(3) -0.0057(4) 0.4495(3) 0.0322(14) Uani 1 4 0 d .
C11 C 0.0816(3) -0.0375(4) 0.3955(3) 0.0284(13) Uani 1 4 0 d .
C12 C 0.2243(3) -0.1175(4) 0.3224(3) 0.0346(14) Uani 1 4 0 d .
C13 C 0.2517(5) -0.2065(5) 0.3405(4) 0.064(2) Uani 1 4 0 d .
C14 C 0.2913(4) -0.0671(5) 0.3149(4) 0.058(2) Uani 1 4 0 d .
C15 C 0.3470(4) 0.0298(5) 0.5313(3) 0.0489(18) Uani 1 4 0 d .
C16 C -0.0062(4) -0.0344(4) 0.3826(3) 0.0407(16) Uani 1 4 0 d .
C17 C -0.0309(4) -0.1124(5) 0.4087(3) 0.063(2) Uani 1 4 0 d .
C18 C -0.0308(4) 0.0451(5) 0.4065(4) 0.064(2) Uani 1 4 0 d .
C19 C -0.0656(3) -0.0896(3) 0.1417(2) 0.0200(11) Uani 1 4 0 d .
C20 C -0.1399(3) -0.0528(3) 0.1261(3) 0.0257(12) Uani 1 4 0 d .
C21 C -0.1797(3) -0.0276(3) 0.0657(2) 0.0262(12) Uani 1 4 0 d .
C22 C -0.1439(3) -0.0382(3) 0.0246(2) 0.0260(12) Uani 1 4 0 d .
C23 C -0.0709(3) -0.0778(4) 0.0405(3) 0.0274(13) Uani 1 4 0 d .
C24 C -0.0300(3) -0.1051(3) 0.0997(3) 0.0250(12) Uani 1 4 0 d .
C25 C -0.1803(3) -0.0450(4) 0.1711(3) 0.0344(14) Uani 1 4 0 d .
C26 C -0.2235(4) -0.1283(5) 0.1733(3) 0.053(2) Uani 1 4 0 d .
C27 C -0.2392(4) 0.0273(5) 0.1582(3) 0.059(2) Uani 1 4 0 d .
C28 C -0.2539(4) 0.0255(4) -0.0544(3) 0.0389(15) Uani 1 4 0 d .
C29 C 0.0491(3) -0.1501(4) 0.1172(3) 0.0325(14) Uani 1 4 0 d .
C30 C 0.0535(4) -0.2067(5) 0.0674(3) 0.058(2) Uani 1 4 0 d .
C31 C 0.1180(4) -0.0873(4) 0.1372(3) 0.0471(18) Uani 1 4 0 d .
C32 C 0.1282(3) 0.1032(4) 0.2878(3) 0.0329(14) Uani 1 4 0 d .
C33 C -0.0440(4) 0.1116(4) 0.2588(3) 0.0402(16) Uani 1 4 0 d .
C34 C 0.0155(4) 0.0955(4) 0.1607(3) 0.0358(15) Uani 1 4 0 d .
C41 C 0.5107(3) 0.8257(3) 0.7531(2) 0.0203(11) Uani 1 4 0 d .
C43 C 0.5555(3) 0.9596(4) 0.7756(3) 0.0293(13) Uani 1 4 0 d .
C44 C 0.5050(3) 0.9595(3) 0.7178(3) 0.0283(13) Uani 1 4 0 d .
C46 C 0.6049(3) 0.8522(3) 0.8581(2) 0.0212(11) Uani 1 4 0 d .
C47 C 0.6796(3) 0.8167(3) 0.8710(2) 0.0227(12) Uani 1 4 0 d .
C48 C 0.7220(3) 0.7891(3) 0.9301(2) 0.0247(12) Uani 1 4 0 d .
C49 C 0.6909(3) 0.7980(4) 0.9745(2) 0.0261(12) Uani 1 4 0 d .
C50 C 0.6170(3) 0.8368(4) 0.9605(3) 0.0286(13) Uani 1 4 0 d .
C51 C 0.5720(3) 0.8635(3) 0.9022(2) 0.0249(12) Uani 1 4 0 d .
C52 C 0.7156(3) 0.8104(4) 0.8227(3) 0.0301(13) Uani 1 4 0 d .
C53 C 0.7725(4) 0.7362(4) 0.8326(3) 0.0460(17) Uani 1 4 0 d .
C54 C 0.7586(4) 0.8929(4) 0.8209(3) 0.0433(16) Uani 1 4 0 d .
C55 C 0.8022(3) 0.7313(4) 1.0491(3) 0.0357(15) Uani 1 4 0 d .
C56 C 0.4919(3) 0.9043(4) 0.8882(3) 0.0322(14) Uani 1 4 0 d .
C57 C 0.4414(4) 0.8580(4) 0.9179(3) 0.0449(17) Uani 1 4 0 d .
C58 C 0.5016(4) 0.9969(4) 0.9086(3) 0.0478(18) Uani 1 4 0 d .
C59 C 0.4212(3) 0.8494(3) 0.6460(2) 0.0217(11) Uani 1 4 0 d .
C60 C 0.3413(3) 0.8554(3) 0.6350(2) 0.0239(12) Uani 1 4 0 d .
C61 C 0.2872(3) 0.8234(4) 0.5801(2) 0.0275(13) Uani 1 4 0 d .
C62 C 0.3147(3) 0.7864(4) 0.5396(2) 0.0239(12) Uani 1 4 0 d .
C63 C 0.3949(3) 0.7833(3) 0.5511(3) 0.0266(12) Uani 1 4 0 d .
C64 C 0.4507(3) 0.8152(3) 0.6046(2) 0.0235(12) Uani 1 4 0 d .
C65 C 0.3104(3) 0.8950(4) 0.6801(3) 0.0327(14) Uani 1 4 0 d .
C66 C 0.2505(5) 0.8390(5) 0.6929(4) 0.059(2) Uani 1 4 0 d .
C67 C 0.2738(5) 0.9805(4) 0.6583(3) 0.056(2) Uani 1 4 0 d .
C68 C 0.1839(3) 0.7492(4) 0.4713(3) 0.0364(15) Uani 1 4 0 d .
C69 C 0.5385(3) 0.8169(4) 0.6160(3) 0.0327(14) Uani 1 4 0 d .
C70 C 0.5662(4) 0.7417(5) 0.5910(3) 0.056(2) Uani 1 4 0 d .
C71 C 0.5594(4) 0.8978(5) 0.5910(4) 0.069(2) Uani 1 4 0 d .
C72 C 0.4995(3) 0.6787(4) 0.8336(3) 0.0311(13) Uani 1 4 0 d .
C73 C 0.5685(4) 0.6504(4) 0.7412(3) 0.0400(16) Uani 1 4 0 d .
C74 C 0.3999(4) 0.6753(4) 0.7049(3) 0.0372(15) Uani 1 4 0 d .
H3 H 0.04338 -0.22999 0.31603 0.0353 Uiso 1 4 0 calc R
H4 H -0.04696 -0.23839 0.20854 0.0310 Uiso 1 4 0 calc R
H8 H 0.30118 -0.04718 0.43105 0.0347 Uiso 1 4 0 calc R
H10 H 0.11752 0.01869 0.47809 0.0387 Uiso 1 4 0 calc R
H12 H 0.17944 -0.11974 0.28206 0.0416 Uiso 1 4 0 calc R
H13A H 0.2076 -0.24 0.3426 0.0768 Uiso 1 4 0 calc R
H13B H 0.29546 -0.20632 0.38018 0.0768 Uiso 1 4 0 calc R
H13C H 0.27007 -0.23122 0.31039 0.0768 Uiso 1 4 0 calc R
H14A H 0.30324 -0.09039 0.28127 0.0694 Uiso 1 4 0 calc R
H14B H 0.33872 -0.07048 0.35229 0.0694 Uiso 1 4 0 calc R
H14C H 0.27503 -0.00813 0.30643 0.0694 Uiso 1 4 0 calc R
H15A H 0.35788 0.0585 0.49893 0.0587 Uiso 1 4 0 calc R
H15B H 0.36798 -0.02771 0.53588 0.0587 Uiso 1 4 0 calc R
H15C H 0.37251 0.06058 0.56941 0.0587 Uiso 1 4 0 calc R
H16 H -0.03509 -0.03555 0.33766 0.0489 Uiso 1 4 0 calc R
H17A H -0.00111 -0.11458 0.45253 0.0760 Uiso 1 4 0 calc R
H17B H -0.01972 -0.16313 0.38987 0.0760 Uiso 1 4 0 calc R
H17C H -0.08792 -0.10959 0.40045 0.0760 Uiso 1 4 0 calc R
H18A H -0.01178 0.09466 0.39149 0.0766 Uiso 1 4 0 calc R
H18B H -0.00781 0.04477 0.45085 0.0766 Uiso 1 4 0 calc R
H18C H -0.08888 0.04722 0.39255 0.0766 Uiso 1 4 0 calc R
H21 H -0.23106 -0.0032 0.05323 0.0314 Uiso 1 4 0 calc R
H23 H -0.0485 -0.08622 0.01087 0.0329 Uiso 1 4 0 calc R
H25 H -0.13807 -0.03562 0.21204 0.0413 Uiso 1 4 0 calc R
H26A H -0.18474 -0.17415 0.18694 0.0635 Uiso 1 4 0 calc R
H26B H -0.26249 -0.14128 0.13278 0.0635 Uiso 1 4 0 calc R
H26C H -0.25079 -0.12211 0.20148 0.0635 Uiso 1 4 0 calc R
H27A H -0.28394 0.01669 0.12003 0.0712 Uiso 1 4 0 calc R
H27B H -0.2129 0.07996 0.15507 0.0712 Uiso 1 4 0 calc R
H27C H -0.2586 0.03174 0.19119 0.0712 Uiso 1 4 0 calc R
H28A H -0.2517 0.07582 -0.03 0.0467 Uiso 1 4 0 calc R
H28B H -0.29205 -0.01467 -0.04963 0.0467 Uiso 1 4 0 calc R
H28C H -0.27055 0.04143 -0.09707 0.0467 Uiso 1 4 0 calc R
H29 H 0.05527 -0.18673 0.15274 0.0390 Uiso 1 4 0 calc R
H30A H 0.05357 -0.17216 0.03341 0.0700 Uiso 1 4 0 calc R
H30B H 0.00742 -0.24444 0.05367 0.0700 Uiso 1 4 0 calc R
H30C H 0.10232 -0.24023 0.08302 0.0700 Uiso 1 4 0 calc R
H31A H 0.11617 -0.05378 0.17117 0.0566 Uiso 1 4 0 calc R
H31B H 0.1135 -0.04993 0.1034 0.0566 Uiso 1 4 0 calc R
H31C H 0.16839 -0.11802 0.14997 0.0566 Uiso 1 4 0 calc R
H43 H 0.58394 1.00668 0.79798 0.0352 Uiso 1 4 0 calc R
H44 H 0.49056 1.00655 0.69116 0.0339 Uiso 1 4 0 calc R
H48 H 0.7727 0.76401 0.93992 0.0297 Uiso 1 4 0 calc R
H50 H 0.59727 0.84516 0.99172 0.0343 Uiso 1 4 0 calc R
H52 H 0.67122 0.80282 0.78251 0.0361 Uiso 1 4 0 calc R
H53A H 0.74592 0.68426 0.83695 0.0552 Uiso 1 4 0 calc R
H53B H 0.8196 0.74563 0.86945 0.0552 Uiso 1 4 0 calc R
H53C H 0.78838 0.73098 0.79786 0.0552 Uiso 1 4 0 calc R
H54A H 0.78358 0.88798 0.79115 0.0519 Uiso 1 4 0 calc R
H54B H 0.79935 0.90409 0.86096 0.0519 Uiso 1 4 0 calc R
H54C H 0.7202 0.93932 0.80938 0.0519 Uiso 1 4 0 calc R
H55A H 0.84029 0.77068 1.04341 0.0428 Uiso 1 4 0 calc R
H55B H 0.79686 0.68172 1.02337 0.0428 Uiso 1 4 0 calc R
H55C H 0.8211 0.71382 1.09159 0.0428 Uiso 1 4 0 calc R
H56 H 0.46239 0.90299 0.84339 0.0386 Uiso 1 4 0 calc R
H57A H 0.46622 0.86405 0.96197 0.0539 Uiso 1 4 0 calc R
H57B H 0.43795 0.79814 0.90715 0.0539 Uiso 1 4 0 calc R
H57C H 0.38797 0.88239 0.90338 0.0539 Uiso 1 4 0 calc R
H58A H 0.53362 1.02664 0.88975 0.0574 Uiso 1 4 0 calc R
H58B H 0.52827 0.99967 0.95273 0.0574 Uiso 1 4 0 calc R
H58C H 0.44925 1.02346 0.89624 0.0574 Uiso 1 4 0 calc R
H61 H 0.23169 0.82714 0.57095 0.0330 Uiso 1 4 0 calc R
H63 H 0.41242 0.75892 0.52192 0.0319 Uiso 1 4 0 calc R
H65 H 0.35669 0.90345 0.71911 0.0393 Uiso 1 4 0 calc R
H66A H 0.20211 0.83461 0.6563 0.0714 Uiso 1 4 0 calc R
H66B H 0.23748 0.86365 0.72567 0.0714 Uiso 1 4 0 calc R
H66C H 0.27329 0.78282 0.70486 0.0714 Uiso 1 4 0 calc R
H67A H 0.22967 0.97429 0.61917 0.0674 Uiso 1 4 0 calc R
H67B H 0.31398 1.01808 0.6539 0.0674 Uiso 1 4 0 calc R
H67C H 0.25401 1.00436 0.68786 0.0674 Uiso 1 4 0 calc R
H68A H 0.16495 0.80749 0.46732 0.0437 Uiso 1 4 0 calc R
H68B H 0.1724 0.72113 0.50368 0.0437 Uiso 1 4 0 calc R
H68C H 0.15703 0.71925 0.43307 0.0437 Uiso 1 4 0 calc R
H69 H 0.56833 0.81721 0.66085 0.0393 Uiso 1 4 0 calc R
H70A H 0.54331 0.74365 0.5467 0.0669 Uiso 1 4 0 calc R
H70B H 0.54907 0.68999 0.605 0.0669 Uiso 1 4 0 calc R
H70C H 0.62428 0.74244 0.60512 0.0669 Uiso 1 4 0 calc R
H71A H 0.53183 0.8989 0.5469 0.0827 Uiso 1 4 0 calc R
H71B H 0.61683 0.90022 0.60136 0.0827 Uiso 1 4 0 calc R
H71C H 0.54279 0.94645 0.6087 0.0827 Uiso 1 4 0 calc R

loop_
_atom_site_aniso_label
_atom_site_aniso_U_11
_atom_site_aniso_U_22
_atom_site_aniso_U_33
_atom_site_aniso_U_12
_atom_site_aniso_U_13
_atom_site_aniso_U_23
Ni1 0.0274(4) 0.0238(4) 0.0318(4) -0.0007(3) 0.0089(3) 0.0023(3)
Ni41 0.0212(4) 0.0203(4) 0.0286(4) -0.0010(3) 0.0051(3) -0.0009(3)
O9 0.039(2) 0.037(2) 0.028(2) -0.0038(19) -0.0036(19) -0.0011(19)
O22 0.033(2) 0.047(3) 0.025(2) 0.0020(19) 0.0056(18) 0.0093(19)
O32 0.037(3) 0.045(3) 0.046(3) -0.005(2) 0.014(2) -0.010(2)
O33 0.050(3) 0.050(3) 0.109(5) 0.006(2) 0.056(3) 0.003(3)
O34 0.061(3) 0.053(3) 0.038(3) -0.008(2) 0.011(2) 0.016(2)
O49 0.027(2) 0.046(3) 0.026(2) 0.0017(18) 0.0025(17) 0.0109(19)
O62 0.024(2) 0.040(2) 0.028(2) -0.0054(17) 0.0049(17) -0.0067(18)
O72 0.060(3) 0.043(3) 0.039(3) 0.004(2) 0.017(2) 0.006(2)
O73 0.048(3) 0.049(3) 0.094(4) 0.004(2) 0.043(3) -0.018(3)
O74 0.045(3) 0.035(3) 0.070(4) -0.007(2) -0.014(3) -0.001(2)
N2 0.020(2) 0.025(2) 0.022(2) -0.0006(19) 0.0023(19) -0.0009(19)
N5 0.016(2) 0.024(2) 0.020(2) 0.0033(18) 0.0015(18) 0.0032(19)
N42 0.021(2) 0.020(2) 0.022(2) -0.0007(18) 0.0064(19) -0.0022(18)
N45 0.015(2) 0.022(2) 0.021(2) -0.0010(17) 0.0028(18) -0.0010(18)
C1 0.016(3) 0.022(3) 0.026(3) 0.001(2) 0.010(2) 0.005(2)
C3 0.031(3) 0.028(3) 0.023(3) -0.006(2) 0.003(2) -0.000(2)
C4 0.028(3) 0.016(3) 0.031(3) -0.001(2) 0.008(2) -0.001(2)
C6 0.024(3) 0.022(3) 0.021(3) 0.005(2) 0.006(2) 0.003(2)
C7 0.032(3) 0.027(3) 0.022(3) 0.003(2) 0.008(2) 0.004(2)
C8 0.027(3) 0.035(3) 0.024(3) -0.004(2) 0.009(2) 0.006(2)
C9 0.034(3) 0.022(3) 0.025(3) -0.005(2) -0.002(3) 0.006(2)
C10 0.031(3) 0.034(3) 0.026(3) 0.002(3) 0.004(3) -0.006(3)
C11 0.025(3) 0.030(3) 0.029(3) 0.003(2) 0.008(2) 0.002(2)
C12 0.024(3) 0.055(4) 0.021(3) 0.005(3) 0.004(2) 0.004(3)
C13 0.095(6) 0.052(5) 0.057(5) 0.010(4) 0.043(5) -0.006(4)
C14 0.055(5) 0.065(5) 0.070(5) 0.014(4) 0.043(4) 0.009(4)
C15 0.033(4) 0.056(5) 0.041(4) -0.020(3) -0.004(3) 0.001(3)
C16 0.031(3) 0.057(4) 0.033(4) 0.001(3) 0.011(3) -0.010(3)
C17 0.039(4) 0.097(7) 0.056(5) -0.019(4) 0.020(4) -0.014(5)
C18 0.042(4) 0.089(6) 0.057(5) 0.015(4) 0.015(4) -0.017(4)
C19 0.017(2) 0.024(3) 0.018(3) 0.005(2) 0.006(2) 0.003(2)
C20 0.022(3) 0.026(3) 0.030(3) -0.003(2) 0.012(2) -0.002(2)
C21 0.017(3) 0.032(3) 0.025(3) 0.003(2) 0.003(2) -0.001(2)
C22 0.027(3) 0.025(3) 0.023(3) -0.007(2) 0.006(2) 0.004(2)
C23 0.022(3) 0.036(3) 0.025(3) -0.001(2) 0.009(2) 0.001(2)
C24 0.018(3) 0.025(3) 0.031(3) -0.002(2) 0.009(2) 0.002(2)
C25 0.025(3) 0.050(4) 0.030(3) 0.003(3) 0.012(3) -0.006(3)
C26 0.041(4) 0.083(6) 0.046(4) -0.020(4) 0.029(3) -0.015(4)
C27 0.045(4) 0.087(6) 0.045(4) 0.025(4) 0.017(4) -0.007(4)
C28 0.036(3) 0.042(4) 0.026(3) 0.003(3) -0.003(3) 0.009(3)
C29 0.024(3) 0.037(4) 0.037(3) 0.007(3) 0.012(3) 0.006(3)
C30 0.055(5) 0.069(5) 0.055(5) 0.035(4) 0.025(4) 0.001(4)
C31 0.028(3) 0.051(4) 0.064(5) 0.006(3) 0.018(3) 0.021(4)
C32 0.028(3) 0.027(3) 0.042(4) -0.005(3) 0.011(3) -0.007(3)
C33 0.042(4) 0.031(3) 0.056(4) -0.005(3) 0.028(3) 0.010(3)
C34 0.031(3) 0.030(3) 0.043(4) -0.004(3) 0.010(3) 0.006(3)
C41 0.018(3) 0.019(3) 0.022(3) -0.001(2) 0.007(2) -0.002(2)
C43 0.029(3) 0.025(3) 0.032(3) -0.006(2) 0.010(3) -0.002(2)
C44 0.032(3) 0.024(3) 0.026(3) -0.006(2) 0.007(3) 0.000(2)
C46 0.017(3) 0.021(3) 0.021(3) -0.004(2) 0.002(2) -0.002(2)
C47 0.023(3) 0.019(3) 0.026(3) -0.003(2) 0.009(2) -0.001(2)
C48 0.019(3) 0.024(3) 0.027(3) 0.001(2) 0.004(2) 0.001(2)
C49 0.019(3) 0.030(3) 0.024(3) -0.005(2) 0.003(2) 0.002(2)
C50 0.024(3) 0.038(3) 0.026(3) -0.003(2) 0.012(2) -0.002(3)
C51 0.027(3) 0.024(3) 0.024(3) -0.001(2) 0.010(2) -0.002(2)
C52 0.022(3) 0.043(4) 0.025(3) -0.006(3) 0.009(2) -0.010(3)
C53 0.042(4) 0.053(4) 0.043(4) 0.008(3) 0.017(3) -0.008(3)
C54 0.038(4) 0.060(5) 0.041(4) -0.007(3) 0.024(3) -0.003(3)
C55 0.028(3) 0.036(4) 0.029(3) 0.004(3) -0.005(3) 0.004(3)
C56 0.024(3) 0.042(4) 0.029(3) 0.009(3) 0.008(2) 0.001(3)
C57 0.030(3) 0.047(4) 0.064(5) 0.005(3) 0.026(3) 0.004(3)
C58 0.046(4) 0.041(4) 0.065(5) 0.017(3) 0.031(4) 0.011(3)
C59 0.017(3) 0.024(3) 0.020(3) -0.002(2) 0.002(2) 0.005(2)
C60 0.025(3) 0.026(3) 0.020(3) 0.002(2) 0.009(2) 0.003(2)
C61 0.019(3) 0.038(3) 0.027(3) 0.002(2) 0.011(2) 0.003(3)
C62 0.016(3) 0.032(3) 0.020(3) -0.002(2) 0.003(2) -0.002(2)
C63 0.029(3) 0.027(3) 0.028(3) 0.003(2) 0.017(3) -0.001(2)
C64 0.021(3) 0.027(3) 0.023(3) -0.002(2) 0.007(2) -0.002(2)
C65 0.023(3) 0.051(4) 0.023(3) 0.005(3) 0.007(2) -0.010(3)
C66 0.075(5) 0.061(5) 0.066(5) 0.005(4) 0.054(5) 0.003(4)
C67 0.077(5) 0.050(4) 0.062(5) 0.015(4) 0.048(4) -0.007(4)
C68 0.029(3) 0.038(4) 0.034(3) -0.004(3) 0.001(3) -0.003(3)
C69 0.019(3) 0.049(4) 0.031(3) 0.003(3) 0.011(2) -0.001(3)
C70 0.029(4) 0.073(5) 0.066(5) 0.011(3) 0.019(3) -0.021(4)
C71 0.029(4) 0.082(6) 0.103(7) -0.012(4) 0.032(4) 0.008(5)
C72 0.033(3) 0.023(3) 0.032(3) 0.004(2) 0.006(3) 0.004(3)
C73 0.040(4) 0.026(3) 0.052(4) -0.009(3) 0.017(3) -0.004(3)
C74 0.033(3) 0.022(3) 0.047(4) 0.001(3) 0.004(3) 0.001(3)

loop_
_atom_type_symbol
_atom_type_description
_atom_type_scat_dispersion_real
_atom_type_scat_dispersion_imag
_atom_type_scat_source
C C 0.0033 0.0016
;
International Tables for Crystallography
(1992, Vol. C, Tables 4.2.6.8 and 6.1.1.4)
;
H H 0.0000 0.0000
;
International Tables for Crystallography
(1992, Vol. C, Table 6.1.1.4)
;
N N 0.0061 0.0033
;
International Tables for Crystallography
(1992, Vol. C, Tables 4.2.6.8 and 6.1.1.4)
;
Ni Ni 0.3393 1.1124
;
International Tables for Crystallography
(1992, Vol. C, Tables 4.2.6.8 and 6.1.1.4)
;
O O 0.0106 0.0060
;
International Tables for Crystallography
(1992, Vol. C, Tables 4.2.6.8 and 6.1.1.4)
;

loop_
_geom_angle_atom_site_label_1
_geom_angle_atom_site_label_2
_geom_angle_atom_site_label_3
_geom_angle
_geom_angle_publ_flag
C1 Ni1 C32 110.2(2) yes
C1 Ni1 C33 105.1(3) yes
C1 Ni1 C34 110.9(2) yes
C32 Ni1 C33 110.7(3) yes
C32 Ni1 C34 110.8(3) yes
C33 Ni1 C34 109.0(3) yes
C41 Ni41 C72 110.2(2) yes
C41 Ni41 C73 107.3(3) yes
C41 Ni41 C74 109.9(2) yes
C72 Ni41 C73 111.1(3) yes
C72 Ni41 C74 110.2(3) yes
C73 Ni41 C74 108.1(3) yes
C9 O9 C15 117.9(5) yes
C22 O22 C28 117.4(5) yes
C49 O49 C55 117.4(5) yes
C62 O62 C68 116.9(5) yes
C1 N2 C3 111.2(4) yes
C1 N2 C6 124.1(4) yes
C3 N2 C6 124.7(4) yes
C1 N5 C4 111.2(4) yes
C1 N5 C19 123.8(4) yes
C4 N5 C19 124.9(4) yes
C41 N42 C43 111.5(4) yes
C41 N42 C46 124.4(4) yes
C43 N42 C46 124.0(4) yes
C41 N45 C44 111.1(4) yes
C41 N45 C59 124.0(4) yes
C44 N45 C59 124.9(4) yes
Ni1 C1 N2 127.8(3) yes
Ni1 C1 N5 128.2(3) yes
N2 C1 N5 103.6(4) yes
N2 C3 C4 106.6(5) yes
N5 C4 C3 107.3(4) yes
N2 C6 C7 119.3(5) yes
N2 C6 C11 118.3(5) yes
C7 C6 C11 122.4(4) yes
C6 C7 C8 118.6(6) yes
C6 C7 C12 121.2(4) yes
C8 C7 C12 120.2(5) yes
C7 C8 C9 119.9(5) yes
O9 C9 C8 124.5(5) yes
O9 C9 C10 114.6(6) yes
C8 C9 C10 120.9(5) yes
C9 C10 C11 120.9(6) yes
C6 C11 C10 117.4(5) yes
C6 C11 C16 122.3(5) yes
C10 C11 C16 120.3(6) yes
C7 C12 C13 111.5(6) yes
C7 C12 C14 112.8(5) yes
C13 C12 C14 109.4(6) yes
C11 C16 C17 110.1(5) yes
C11 C16 C18 113.0(5) yes
C17 C16 C18 110.2(7) yes
N5 C19 C20 118.8(5) yes
N5 C19 C24 117.9(4) yes
C20 C19 C24 123.2(5) yes
C19 C20 C21 117.7(6) yes
C19 C20 C25 121.8(5) yes
C21 C20 C25 120.3(5) yes
C20 C21 C22 119.8(5) yes
O22 C22 C21 123.7(5) yes
O22 C22 C23 114.8(6) yes
C21 C22 C23 121.5(5) yes
C22 C23 C24 120.5(6) yes
C19 C24 C23 117.0(5) yes
C19 C24 C29 122.2(5) yes
C23 C24 C29 120.8(6) yes
C20 C25 C26 110.0(5) yes
C20 C25 C27 114.2(6) yes
C26 C25 C27 108.8(6) yes
C24 C29 C30 113.0(5) yes
C24 C29 C31 111.1(5) yes
C30 C29 C31 110.6(6) yes
Ni1 C32 O32 176.0(5) yes
Ni1 C33 O33 178.7(6) yes
Ni1 C34 O34 175.7(6) yes
Ni41 C41 N42 128.0(4) yes
Ni41 C41 N45 128.2(3) yes
N42 C41 N45 103.8(4) yes
N42 C43 C44 106.9(5) yes
N45 C44 C43 106.6(5) yes
N42 C46 C47 119.1(5) yes
N42 C46 C51 118.1(4) yes
C47 C46 C51 122.8(5) yes
C46 C47 C48 118.0(6) yes
C46 C47 C52 121.3(4) yes
C48 C47 C52 120.7(5) yes
C47 C48 C49 120.8(5) yes
O49 C49 C48 124.8(5) yes
O49 C49 C50 115.4(6) yes
C48 C49 C50 119.8(5) yes
C49 C50 C51 121.5(6) yes
C46 C51 C50 117.1(5) yes
C46 C51 C56 122.5(5) yes
C50 C51 C56 120.4(6) yes
C47 C52 C53 113.1(5) yes
C47 C52 C54 109.5(5) yes
C53 C52 C54 109.9(5) yes
C51 C56 C57 112.7(5) yes
C51 C56 C58 110.7(5) yes
C57 C56 C58 109.2(6) yes
N45 C59 C60 118.5(5) yes
N45 C59 C64 118.2(4) yes
C60 C59 C64 123.3(4) yes
C59 C60 C61 118.1(6) yes
C59 C60 C65 122.5(4) yes
C61 C60 C65 119.5(5) yes
C60 C61 C62 119.7(5) yes
O62 C62 C61 125.0(5) yes
O62 C62 C63 114.1(5) yes
C61 C62 C63 120.9(5) yes
C62 C63 C64 121.3(6) yes
C59 C64 C63 116.6(5) yes
C59 C64 C69 121.7(4) yes
C63 C64 C69 121.7(6) yes
C60 C65 C66 112.5(5) yes
C60 C65 C67 111.1(6) yes
C66 C65 C67 109.6(6) yes
C64 C69 C70 113.7(5) yes
C64 C69 C71 110.2(5) yes
C70 C69 C71 110.2(7) yes
Ni41 C72 O72 175.1(5) yes
Ni41 C73 O73 177.0(5) yes
Ni41 C74 O74 176.0(5) yes
N2 C3 H3 126.681 no
C4 C3 H3 126.693 no
N5 C4 H4 126.344 no
C3 C4 H4 126.320 no
C7 C8 H8 120.071 no
C9 C8 H8 120.053 no
C9 C10 H10 119.545 no
C11 C10 H10 119.550 no
C7 C12 H12 107.656 no
C13 C12 H12 107.669 no
C14 C12 H12 107.682 no
C12 C13 H13A 109.483 no
C12 C13 H13B 109.471 no
C12 C13 H13C 109.472 no
H13A C13 H13B 109.461 no
H13A C13 H13C 109.473 no
H13B C13 H13C 109.468 no
C12 C14 H14A 109.462 no
C12 C14 H14B 109.485 no
C12 C14 H14C 109.483 no
H14A C14 H14B 109.463 no
H14A C14 H14C 109.461 no
H14B C14 H14C 109.473 no
O9 C15 H15A 109.469 no
O9 C15 H15B 109.468 no
O9 C15 H15C 109.473 no
H15A C15 H15B 109.470 no
H15A C15 H15C 109.479 no
H15B C15 H15C 109.469 no
C11 C16 H16 107.822 no
C17 C16 H16 107.804 no
C18 C16 H16 107.822 no
C16 C17 H17A 109.477 no
C16 C17 H17B 109.475 no
C16 C17 H17C 109.472 no
H17A C17 H17B 109.464 no
H17A C17 H17C 109.466 no
H17B C17 H17C 109.473 no
C16 C18 H18A 109.468 no
C16 C18 H18B 109.480 no
C16 C18 H18C 109.463 no
H18A C18 H18B 109.475 no
H18A C18 H18C 109.473 no
H18B C18 H18C 109.467 no
C20 C21 H21 120.082 no
C22 C21 H21 120.084 no
C22 C23 H23 119.742 no
C24 C23 H23 119.754 no
C20 C25 H25 107.840 no
C26 C25 H25 107.839 no
C27 C25 H25 107.842 no
C25 C26 H26A 109.488 no
C25 C26 H26B 109.469 no
C25 C26 H26C 109.472 no
H26A C26 H26B 109.468 no
H26A C26 H26C 109.468 no
H26B C26 H26C 109.463 no
C25 C27 H27A 109.471 no
C25 C27 H27B 109.477 no
C25 C27 H27C 109.476 no
H27A C27 H27B 109.464 no
H27A C27 H27C 109.461 no
H27B C27 H27C 109.478 no
O22 C28 H28A 109.473 no
O22 C28 H28B 109.476 no
O22 C28 H28C 109.477 no
H28A C28 H28B 109.460 no
H28A C28 H28C 109.470 no
H28B C28 H28C 109.472 no
C24 C29 H29 107.278 no
C30 C29 H29 107.281 no
C31 C29 H29 107.278 no
C29 C30 H30A 109.471 no
C29 C30 H30B 109.495 no
C29 C30 H30C 109.481 no
H30A C30 H30B 109.463 no
H30A C30 H30C 109.459 no
H30B C30 H30C 109.458 no
C29 C31 H31A 109.479 no
C29 C31 H31B 109.459 no
C29 C31 H31C 109.465 no
H31A C31 H31B 109.480 no
H31A C31 H31C 109.474 no
H31B C31 H31C 109.470 no
N42 C43 H43 126.516 no
C44 C43 H43 126.536 no
N45 C44 H44 126.684 no
C43 C44 H44 126.670 no
C47 C48 H48 119.631 no
C49 C48 H48 119.610 no
C49 C50 H50 119.267 no
C51 C50 H50 119.250 no
C47 C52 H52 108.078 no
C53 C52 H52 108.083 no
C54 C52 H52 108.074 no
C52 C53 H53A 109.464 no
C52 C53 H53B 109.466 no
C52 C53 H53C 109.472 no
H53A C53 H53B 109.483 no
H53A C53 H53C 109.464 no
H53B C53 H53C 109.478 no
C52 C54 H54A 109.486 no
C52 C54 H54B 109.467 no
C52 C54 H54C 109.469 no
H54A C54 H54B 109.470 no
H54A C54 H54C 109.472 no
H54B C54 H54C 109.463 no
O49 C55 H55A 109.474 no
O49 C55 H55B 109.466 no
O49 C55 H55C 109.486 no
H55A C55 H55B 109.471 no
H55A C55 H55C 109.464 no
H55B C55 H55C 109.466 no
C51 C56 H56 108.002 no
C57 C56 H56 108.009 no
C58 C56 H56 108.011 no
C56 C57 H57A 109.475 no
C56 C57 H57B 109.479 no
C56 C57 H57C 109.474 no
H57A C57 H57B 109.470 no
H57A C57 H57C 109.461 no
H57B C57 H57C 109.469 no
C56 C58 H58A 109.465 no
C56 C58 H58B 109.469 no
C56 C58 H58C 109.471 no
H58A C58 H58B 109.470 no
H58A C58 H58C 109.464 no
H58B C58 H58C 109.489 no
C60 C61 H61 120.136 no
C62 C61 H61 120.128 no
C62 C63 H63 119.352 no
C64 C63 H63 119.359 no
C60 C65 H65 107.843 no
C66 C65 H65 107.832 no
C67 C65 H65 107.841 no
C65 C66 H66A 109.461 no
C65 C66 H66B 109.476 no
C65 C66 H66C 109.476 no
H66A C66 H66B 109.467 no
H66A C66 H66C 109.468 no
H66B C66 H66C 109.480 no
C65 C67 H67A 109.474 no
C65 C67 H67B 109.467 no
C65 C67 H67C 109.473 no
H67A C67 H67B 109.477 no
H67A C67 H67C 109.471 no
H67B C67 H67C 109.467 no
O62 C68 H68A 109.472 no
O62 C68 H68B 109.476 no
O62 C68 H68C 109.474 no
H68A C68 H68B 109.478 no
H68A C68 H68C 109.462 no
H68B C68 H68C 109.466 no
C64 C69 H69 107.482 no
C70 C69 H69 107.502 no
C71 C69 H69 107.496 no
C69 C70 H70A 109.473 no
C69 C70 H70B 109.460 no
C69 C70 H70C 109.464 no
H70A C70 H70B 109.476 no
H70A C70 H70C 109.476 no
H70B C70 H70C 109.479 no
C69 C71 H71A 109.477 no
C69 C71 H71B 109.468 no
C69 C71 H71C 109.455 no
H71A C71 H71B 109.488 no
H71A C71 H71C 109.468 no
H71B C71 H71C 109.470 no

loop_
_geom_bond_atom_site_label_1
_geom_bond_atom_site_label_2
_geom_bond_distance
_geom_bond_publ_flag
Ni1 C1 1.970(5) yes
Ni1 C32 1.778(5) yes
Ni1 C33 1.801(8) yes
Ni1 C34 1.807(7) yes
Ni41 C41 1.962(5) yes
Ni41 C72 1.788(7) yes
Ni41 C73 1.792(8) yes
Ni41 C74 1.768(5) yes
O9 C9 1.379(6) yes
O9 C15 1.420(8) yes
O22 C22 1.370(6) yes
O22 C28 1.430(7) yes
O32 C32 1.151(7) yes
O33 C33 1.144(10) yes
O34 C34 1.144(9) yes
O49 C49 1.366(6) yes
O49 C55 1.419(7) yes
O62 C62 1.382(6) yes
O62 C68 1.427(7) yes
O72 C72 1.149(9) yes
O73 C73 1.151(10) yes
O74 C74 1.160(7) yes
N2 C1 1.371(6) yes
N2 C3 1.378(7) yes
N2 C6 1.438(6) yes
N5 C1 1.359(6) yes
N5 C4 1.376(7) yes
N5 C19 1.445(6) yes
N42 C41 1.356(6) yes
N42 C43 1.385(7) yes
N42 C46 1.445(6) yes
N45 C41 1.365(6) yes
N45 C44 1.391(7) yes
N45 C59 1.448(6) yes
C3 C4 1.342(7) yes
C6 C7 1.394(8) yes
C6 C11 1.400(9) yes
C7 C8 1.390(7) yes
C7 C12 1.527(10) yes
C8 C9 1.382(9) yes
C9 C10 1.387(9) yes
C10 C11 1.390(7) yes
C11 C16 1.508(9) yes
C12 C13 1.507(10) yes
C12 C14 1.523(11) yes
C16 C17 1.529(11) yes
C16 C18 1.522(11) yes
C19 C20 1.389(7) yes
C19 C24 1.403(9) yes
C20 C21 1.404(7) yes
C20 C25 1.516(10) yes
C21 C22 1.376(9) yes
C22 C23 1.386(8) yes
C23 C24 1.394(7) yes
C24 C29 1.516(8) yes
C25 C26 1.549(10) yes
C25 C27 1.520(10) yes
C29 C30 1.515(10) yes
C29 C31 1.529(8) yes
C43 C44 1.339(7) yes
C46 C47 1.394(7) yes
C46 C51 1.405(9) yes
C47 C48 1.398(7) yes
C47 C52 1.528(9) yes
C48 C49 1.382(9) yes
C49 C50 1.399(8) yes
C50 C51 1.388(7) yes
C51 C56 1.512(8) yes
C52 C53 1.526(9) yes
C52 C54 1.534(9) yes
C56 C57 1.541(10) yes
C56 C58 1.537(9) yes
C59 C60 1.379(8) yes
C59 C64 1.400(9) yes
C60 C61 1.403(7) yes
C60 C65 1.525(9) yes
C61 C62 1.378(9) yes
C62 C63 1.379(8) yes
C63 C64 1.392(7) yes
C64 C69 1.517(8) yes
C65 C66 1.524(11) yes
C65 C67 1.514(9) yes
C69 C70 1.503(10) yes
C69 C71 1.523(11) yes
C3 H3 0.950 no
C4 H4 0.950 no
C8 H8 0.950 no
C10 H10 0.950 no
C12 H12 1.000 no
C13 H13A 0.980 no
C13 H13B 0.980 no
C13 H13C 0.980 no
C14 H14A 0.980 no
C14 H14B 0.980 no
C14 H14C 0.980 no
C15 H15A 0.980 no
C15 H15B 0.980 no
C15 H15C 0.980 no
C16 H16 1.000 no
C17 H17A 0.980 no
C17 H17B 0.980 no
C17 H17C 0.980 no
C18 H18A 0.980 no
C18 H18B 0.980 no
C18 H18C 0.980 no
C21 H21 0.950 no
C23 H23 0.950 no
C25 H25 1.000 no
C26 H26A 0.980 no
C26 H26B 0.980 no
C26 H26C 0.980 no
C27 H27A 0.980 no
C27 H27B 0.980 no
C27 H27C 0.980 no
C28 H28A 0.980 no
C28 H28B 0.980 no
C28 H28C 0.980 no
C29 H29 1.000 no
C30 H30A 0.980 no
C30 H30B 0.980 no
C30 H30C 0.980 no
C31 H31A 0.980 no
C31 H31B 0.980 no
C31 H31C 0.980 no
C43 H43 0.950 no
C44 H44 0.950 no
C48 H48 0.950 no
C50 H50 0.950 no
C52 H52 1.000 no
C53 H53A 0.980 no
C53 H53B 0.980 no
C53 H53C 0.980 no
C54 H54A 0.980 no
C54 H54B 0.980 no
C54 H54C 0.980 no
C55 H55A 0.980 no
C55 H55B 0.980 no
C55 H55C 0.980 no
C56 H56 1.000 no
C57 H57A 0.980 no
C57 H57B 0.980 no
C57 H57C 0.980 no
C58 H58A 0.980 no
C58 H58B 0.980 no
C58 H58C 0.980 no
C61 H61 0.950 no
C63 H63 0.950 no
C65 H65 1.000 no
C66 H66A 0.980 no
C66 H66B 0.980 no
C66 H66C 0.980 no
C67 H67A 0.980 no
C67 H67B 0.980 no
C67 H67C 0.980 no
C68 H68A 0.980 no
C68 H68B 0.980 no
C68 H68C 0.980 no
C69 H69 1.000 no
C70 H70A 0.980 no
C70 H70B 0.980 no
C70 H70C 0.980 no
C71 H71A 0.980 no
C71 H71B 0.980 no
C71 H71C 0.980 no

loop_
_geom_contact_atom_site_label_1
_geom_contact_atom_site_label_2
_geom_contact_distance
_geom_contact_publ_flag
_geom_contact_site_symmetry_2
Ni1 C6 3.412(5) no .
Ni1 C19 3.406(5) no .
Ni41 C46 3.400(5) no .
Ni41 C59 3.407(5) no .
O32 C7 3.491(7) no .
O33 C18 3.355(10) no .
O33 C27 3.491(8) no .
O34 C23 3.569(7) no .
O34 C24 3.597(7) no .
O72 C51 3.494(7) no .
O73 C53 3.591(7) no .
O74 C60 3.353(7) no .
O74 C61 3.389(7) no .
O74 C66 3.519(10) no .
N2 C12 2.891(8) no .
N2 C16 2.886(9) no .
N2 C17 3.569(11) no .
N2 C19 3.549(6) no .
N2 C32 3.569(7) no .
N5 C6 3.542(6) no .
N5 C25 2.891(7) no .
N5 C26 3.478(8) no .
N5 C29 2.889(9) no .
N5 C31 3.490(10) no .
N5 C34 3.580(8) no .
N42 C52 2.892(7) no .
N42 C54 3.473(8) no .
N42 C56 2.899(9) no .
N42 C59 3.547(6) no .
N42 C72 3.554(7) no .
N45 C46 3.546(6) no .
N45 C65 2.889(7) no .
N45 C69 2.885(9) no .
N45 C71 3.553(12) no .
N45 C74 3.507(7) no .
C1 C7 3.336(6) no .
C1 C11 3.323(8) no .
C1 C12 3.531(7) no .
C1 C16 3.519(10) no .
C1 C20 3.271(6) no .
C1 C24 3.347(8) no .
C1 C25 3.477(7) no .
C3 C7 3.334(7) no .
C3 C11 3.348(8) no .
C3 C12 3.484(8) no .
C3 C16 3.528(10) no .
C3 C19 3.585(7) no .
C4 C6 3.570(7) no .
C4 C20 3.394(7) no .
C4 C24 3.300(8) no .
C4 C25 3.568(8) no .
C4 C26 3.580(9) no .
C4 C29 3.399(10) no .
C6 C9 2.746(7) no .
C6 C13 3.435(11) no .
C6 C17 3.370(11) no .
C6 C32 3.274(8) no .
C7 C10 2.786(10) no .
C7 C32 3.386(8) no .
C8 C11 2.809(8) no .
C8 C13 3.244(10) no .
C8 C14 2.983(11) no .
C8 C15 2.829(8) no .
C10 C17 3.287(10) no .
C10 C18 2.926(9) no .
C18 C33 3.599(12) no .
C19 C22 2.736(7) no .
C19 C26 3.292(10) no .
C19 C31 3.380(9) no .
C19 C34 3.242(8) no .
C20 C23 2.800(10) no .
C20 C34 3.529(8) no .
C21 C24 2.813(7) no .
C21 C26 3.366(10) no .
C21 C27 2.933(11) no .
C21 C28 2.796(8) no .
C23 C30 2.936(9) no .
C23 C31 3.340(7) no .
C24 C34 3.469(8) no .
C25 C33 3.576(8) no .
C41 C47 3.292(6) no .
C41 C51 3.356(8) no .
C41 C52 3.467(7) no .
C41 C56 3.593(9) no .
C41 C60 3.331(6) no .
C41 C64 3.293(7) no .
C41 C65 3.567(7) no .
C41 C69 3.495(9) no .
C43 C47 3.396(7) no .
C43 C51 3.294(9) no .
C43 C52 3.588(8) no .
C43 C54 3.594(9) no .
C43 C56 3.417(10) no .
C43 C59 3.589(7) no .
C44 C46 3.580(7) no .
C44 C60 3.324(7) no .
C44 C64 3.391(8) no .
C44 C65 3.461(8) no .
C44 C69 3.537(9) no .
C46 C49 2.760(7) no .
C46 C54 3.300(10) no .
C46 C58 3.459(10) no .
C46 C72 3.280(8) no .
C47 C50 2.792(9) no .
C48 C51 2.811(8) no .
C48 C53 2.928(10) no .
C48 C54 3.355(10) no .
C48 C55 2.811(7) no .
C50 C57 2.983(8) no .
C50 C58 3.230(8) no .
C51 C72 3.375(7) no .
C59 C62 2.736(6) no .
C59 C67 3.493(10) no .
C59 C71 3.335(11) no .
C59 C74 3.189(8) no .
C60 C63 2.783(9) no .
C60 C74 3.277(8) no .
C61 C64 2.810(8) no .
C61 C66 3.017(11) no .
C61 C67 3.179(10) no .
C61 C68 2.822(7) no .
C63 C70 2.968(9) no .
C63 C71 3.317(9) no .
O9 C61 3.528(7) no 1_545
O9 C67 3.399(10) no 1_545
O22 C31 3.415(9) no 3_555
O22 C48 3.580(7) no 1_444
O22 C54 3.531(8) no 1_444
O32 C55 3.495(8) no 2_646
O33 C3 3.476(8) no 2_555
O33 C4 3.371(8) no 2_555
O33 C66 3.297(11) no 3_566
O49 C21 3.558(7) no 1_666
O49 C26 3.504(8) no 1_666
O62 C8 3.577(7) no 1_565
O62 C13 3.442(10) no 1_565
O72 C15 3.413(7) no 2_656
O73 C67 3.432(8) no 2_646
O74 C28 3.297(7) no 2_555
O74 C43 3.567(7) no 2_646
C3 O33 3.476(8) no 2_545
C3 C33 3.447(9) no 2_545
C4 O33 3.371(8) no 2_545
C4 C33 3.328(8) no 2_545
C8 O62 3.577(7) no 1_545
C13 O62 3.442(10) no 1_545
C15 O72 3.413(7) no 2_646
C21 O49 3.558(7) no 1_444
C26 O49 3.504(8) no 1_444
C28 O74 3.297(7) no 2_545
C31 O22 3.415(9) no 3_555
C33 C3 3.447(9) no 2_555
C33 C4 3.328(8) no 2_555
C43 O74 3.567(7) no 2_656
C43 C74 3.509(8) no 2_656
C44 C73 3.593(9) no 2_656
C48 O22 3.580(7) no 1_666
C54 O22 3.531(8) no 1_666
C55 O32 3.495(8) no 2_656
C61 O9 3.528(7) no 1_565
C66 O33 3.297(11) no 3_566
C67 O9 3.399(10) no 1_565
C67 O73 3.432(8) no 2_656
C73 C44 3.593(9) no 2_646
C74 C43 3.509(8) no 2_646
Ni1 H16 3.4761 no .
Ni1 H25 3.3622 no .
Ni1 H31A 3.2135 no .
Ni41 H52 3.4375 no .
Ni41 H69 3.5969 no .
O9 H8 2.6581 no .
O9 H10 2.4665 no .
O22 H21 2.6322 no .
O22 H23 2.4674 no .
O32 H14C 2.7821 no .
O33 H16 3.1985 no .
O33 H18A 2.7846 no .
O33 H18C 3.2301 no .
O33 H25 3.1097 no .
O33 H27B 2.9689 no .
O33 H27C 3.3739 no .
O34 H31A 3.3877 no .
O34 H31B 3.3972 no .
O49 H48 2.6476 no .
O49 H50 2.4842 no .
O62 H61 2.6671 no .
O62 H63 2.4483 no .
O72 H57B 2.7241 no .
O73 H52 3.2849 no .
O73 H53A 3.0103 no .
O73 H53C 3.5108 no .
O73 H69 3.5669 no .
O73 H70B 2.9789 no .
O74 H66C 2.6784 no .
N2 H4 3.1043 no .
N2 H12 2.4178 no .
N2 H13A 3.3449 no .
N2 H16 2.4565 no .
N2 H17B 3.1548 no .
N2 H25 3.5193 no .
N5 H3 3.1122 no .
N5 H12 3.4169 no .
N5 H16 3.4980 no .
N5 H25 2.5060 no .
N5 H26A 3.0135 no .
N5 H29 2.4867 no .
N5 H31A 3.0322 no .
N42 H44 3.1129 no .
N42 H52 2.5042 no .
N42 H54C 3.0054 no .
N42 H56 2.4324 no .
N42 H58A 3.3853 no .
N42 H65 3.4527 no .
N42 H69 3.4513 no .
N45 H43 3.1141 no .
N45 H52 3.5084 no .
N45 H56 3.4613 no .
N45 H65 2.3956 no .
N45 H67B 3.5502 no .
N45 H69 2.4452 no .
N45 H71C 3.1352 no .
C1 H3 3.1819 no .
C1 H4 3.1691 no .
C1 H12 2.8063 no .
C1 H16 2.7980 no .
C1 H25 2.7754 no .
C1 H29 3.2498 no .
C1 H31A 2.8693 no .
C3 H12 2.9616 no .
C3 H13A 3.1190 no .
C3 H16 3.0910 no .
C3 H17B 2.9287 no .
C3 H29 3.4147 no .
C4 H12 3.5246 no .
C4 H25 3.1906 no .
C4 H26A 2.8045 no .
C4 H29 2.6456 no .
C6 H3 2.7957 no .
C6 H8 3.2565 no .
C6 H10 3.2465 no .
C6 H12 2.5860 no .
C6 H13A 3.2565 no .
C6 H16 2.6114 no .
C6 H17B 3.1695 no .
C7 H3 3.5039 no .
C7 H13A 2.6871 no .
C7 H13B 2.7100 no .
C7 H13C 3.3493 no .
C7 H14A 3.3705 no .
C7 H14B 2.8052 no .
C7 H14C 2.6737 no .
C8 H10 3.2595 no .
C8 H12 3.3056 no .
C8 H13A 3.5572 no .
C8 H13B 3.0094 no .
C8 H14B 2.8092 no .
C8 H14C 3.0483 no .
C8 H15A 2.7225 no .
C8 H15B 2.8059 no .
C9 H15A 2.6071 no .
C9 H15B 2.6606 no .
C9 H15C 3.2106 no .
C10 H8 3.2634 no .
C10 H16 3.2792 no .
C10 H17A 3.0575 no .
C10 H18A 2.9780 no .
C10 H18B 2.7479 no .
C11 H3 3.5232 no .
C11 H17A 2.6761 no .
C11 H17B 2.6841 no .
C11 H17C 3.3330 no .
C11 H18A 2.6786 no .
C11 H18B 2.7788 no .
C11 H18C 3.3568 no .
C12 H8 2.6797 no .
C12 H31A 3.5423 no .
C13 H8 3.2263 no .
C13 H14A 2.6964 no .
C13 H14B 2.6285 no .
C13 H14C 3.3192 no .
C14 H8 2.7258 no .
C14 H13A 3.3228 no .
C14 H13B 2.6871 no .
C14 H13C 2.6292 no .
C15 H8 2.5312 no .
C16 H10 2.6628 no .
C17 H3 3.5294 no .
C17 H10 3.3147 no .
C17 H18A 3.3472 no .
C17 H18B 2.6636 no .
C17 H18C 2.7154 no .
C18 H10 2.6256 no .
C18 H17A 2.7344 no .
C18 H17B 3.3448 no .
C18 H17C 2.6490 no .
C19 H4 2.7983 no .
C19 H21 3.2544 no .
C19 H23 3.2509 no .
C19 H25 2.6391 no .
C19 H26A 3.0715 no .
C19 H29 2.6155 no .
C19 H31A 3.1608 no .
C20 H4 3.5911 no .
C20 H26A 2.7159 no .
C20 H26B 2.6899 no .
C20 H26C 3.3542 no .
C20 H27A 2.7946 no .
C20 H27B 2.7150 no .
C20 H27C 3.3767 no .
C21 H23 3.2598 no .
C21 H25 3.2838 no .
C21 H26B 3.1482 no .
C21 H27A 2.7622 no .
C21 H27B 2.9664 no .
C21 H28A 2.7135 no .
C21 H28B 2.7463 no .
C22 H28A 2.6251 no .
C22 H28B 2.6331 no .
C22 H28C 3.2066 no .
C23 H21 3.2630 no .
C23 H29 3.2837 no .
C23 H30A 2.7729 no .
C23 H30B 2.9648 no .
C23 H31B 3.1450 no .
C24 H4 3.4511 no .
C24 H30A 2.7866 no .
C24 H30B 2.6694 no .
C24 H30C 3.3580 no .
C24 H31A 2.6862 no .
C24 H31B 2.7236 no .
C24 H31C 3.3517 no .
C25 H21 2.6898 no .
C26 H4 3.4692 no .
C26 H21 3.4449 no .
C26 H27A 2.6574 no .
C26 H27B 3.3490 no .
C26 H27C 2.6922 no .
C27 H21 2.6088 no .
C27 H26A 3.3403 no .
C27 H26B 2.7405 no .
C27 H26C 2.6263 no .
C28 H21 2.4829 no .
C29 H4 3.5566 no .
C29 H23 2.6844 no .
C30 H23 2.6512 no .
C30 H31A 3.3447 no .
C30 H31B 2.7229 no .
C30 H31C 2.6681 no .
C31 H12 3.2459 no .
C31 H23 3.3704 no .
C31 H30A 2.6700 no .
C31 H30B 3.3480 no .
C31 H30C 2.7143 no .
C32 H14C 3.0913 no .
C33 H16 2.9657 no .
C33 H18A 3.0064 no .
C33 H25 2.8622 no .
C33 H27B 3.1730 no .
C34 H31A 2.9471 no .
C34 H31B 3.4952 no .
C41 H43 3.1773 no .
C41 H44 3.1855 no .
C41 H52 2.7561 no .
C41 H56 2.8903 no .
C41 H65 2.8836 no .
C41 H69 2.7745 no .
C43 H52 3.2230 no .
C43 H54C 2.8113 no .
C43 H56 2.8909 no .
C43 H58A 3.0860 no .
C43 H65 3.4647 no .
C44 H56 3.4851 no .
C44 H65 2.8522 no .
C44 H67B 3.3548 no .
C44 H69 3.0751 no .
C44 H71C 2.9389 no .
C46 H43 2.7925 no .
C46 H48 3.2538 no .
C46 H50 3.2455 no .
C46 H52 2.6389 no .
C46 H54C 3.0822 no .
C46 H56 2.6084 no .
C46 H58A 3.2644 no .
C47 H43 3.5867 no .
C47 H53A 2.6970 no .
C47 H53B 2.7984 no .
C47 H53C 3.3792 no .
C47 H54A 3.3481 no .
C47 H54B 2.6688 no .
C47 H54C 2.7048 no .
C48 H50 3.2581 no .
C48 H52 3.2928 no .
C48 H53A 2.9380 no .
C48 H53B 2.7688 no .
C48 H54B 3.1284 no .
C48 H55A 2.7623 no .
C48 H55B 2.7247 no .
C49 H55A 2.6269 no .
C49 H55B 2.6048 no .
C49 H55C 3.1944 no .
C50 H48 3.2628 no .
C50 H56 3.2993 no .
C50 H57A 2.7900 no .
C50 H57B 3.0782 no .
C50 H58A 3.5063 no .
C50 H58B 3.0157 no .
C51 H43 3.4357 no .
C51 H57A 2.7946 no .
C51 H57B 2.6927 no .
C51 H57C 3.3714 no .
C51 H58A 2.6698 no .
C51 H58B 2.7362 no .
C51 H58C 3.3489 no .
C52 H48 2.6920 no .
C53 H48 2.5960 no .
C53 H54A 2.6416 no .
C53 H54B 2.7478 no .
C53 H54C 3.3482 no .
C54 H43 3.5125 no .
C54 H48 3.4301 no .
C54 H53A 3.3516 no .
C54 H53B 2.6584 no .
C54 H53C 2.7250 no .
C55 H48 2.5069 no .
C56 H43 3.5785 no .
C56 H50 2.6597 no .
C57 H50 2.7217 no .
C57 H58A 3.3582 no .
C57 H58B 2.6926 no .
C57 H58C 2.6906 no .
C58 H43 3.4948 no .
C58 H50 3.1866 no .
C58 H57A 2.6654 no .
C58 H57B 3.3567 no .
C58 H57C 2.7203 no .
C59 H44 2.8190 no .
C59 H61 3.2482 no .
C59 H63 3.2399 no .
C59 H65 2.5885 no .
C59 H67B 3.3593 no .
C59 H69 2.6137 no .
C59 H71C 3.0893 no .
C60 H44 3.4891 no .
C60 H66A 2.7837 no .
C60 H66B 3.3688 no .
C60 H66C 2.6817 no .
C60 H67A 2.6926 no .
C60 H67B 2.6999 no .
C60 H67C 3.3491 no .
C61 H63 3.2490 no .
C61 H65 3.3232 no .
C61 H66A 2.8021 no .
C61 H66C 3.1466 no .
C61 H67A 2.9047 no .
C61 H67B 3.4988 no .
C61 H68A 2.7797 no .
C61 H68B 2.7274 no .
C62 H68A 2.6377 no .
C62 H68B 2.6142 no .
C62 H68C 3.2113 no .
C63 H61 3.2538 no .
C63 H69 3.2948 no .
C63 H70A 2.8116 no .
C63 H70B 2.9974 no .
C63 H71A 3.1250 no .
C64 H44 3.5896 no .
C64 H70A 2.7917 no .
C64 H70B 2.6719 no .
C64 H70C 3.3575 no .
C64 H71A 2.7152 no .
C64 H71B 3.3369 no .
C64 H71C 2.6518 no .
C65 H61 2.6792 no .
C66 H61 2.8042 no .
C66 H67A 2.7097 no .
C66 H67B 3.3298 no .
C66 H67C 2.6289 no .
C67 H61 3.1065 no .
C67 H66A 2.6485 no .
C67 H66B 2.6938 no .
C67 H66C 3.3290 no .
C68 H61 2.5249 no .
C69 H63 2.6941 no .
C70 H63 2.6708 no .
C70 H71A 2.6885 no .
C70 H71B 2.6586 no .
C70 H71C 3.3252 no .
C71 H44 3.5373 no .
C71 H63 3.3754 no .
C71 H70A 2.6380 no .
C71 H70B 3.3282 no .
C71 H70C 2.7002 no .
C72 H57B 3.0691 no .
C73 H52 2.9875 no .
C73 H53A 3.2173 no .
C73 H69 3.2688 no .
C73 H70B 3.1963 no .
C74 H66C 2.8662 no .
H3 H4 2.4720 no .
H3 H12 3.3704 no .
H3 H13A 2.8140 no .
H3 H16 3.5193 no .
H3 H17B 2.6599 no .
H4 H26A 2.5710 no .
H4 H29 2.7880 no .
H8 H12 3.5941 no .
H8 H13B 2.7873 no .
H8 H14B 2.2591 no .
H8 H14C 2.8952 no .
H8 H15A 2.2887 no .
H8 H15B 2.3518 no .
H8 H15C 3.5028 no .
H10 H16 3.5559 no .
H10 H17A 2.9169 no .
H10 H18A 2.7536 no .
H10 H18B 2.1612 no .
H10 H18C 3.5602 no .
H12 H13A 2.3310 no .
H12 H13B 2.8442 no .
H12 H13C 2.3374 no .
H12 H14A 2.3065 no .
H12 H14B 2.8538 no .
H12 H14C 2.3949 no .
H12 H29 3.2382 no .
H12 H31A 2.6682 no .
H12 H31C 3.0813 no .
H13A H14A 3.5679 no .
H13A H14B 3.5447 no .
H13B H14A 3.0376 no .
H13B H14B 2.4712 no .
H13B H14C 3.5548 no .
H13C H14A 2.4820 no .
H13C H14B 2.8504 no .
H13C H14C 3.5444 no .
H14A H31A 3.4730 no .
H14A H31C 3.1962 no .
H14C H31A 3.4989 no .
H16 H17A 2.8612 no .
H16 H17B 2.3383 no .
H16 H17C 2.3741 no .
H16 H18A 2.3853 no .
H16 H18B 2.8552 no .
H16 H18C 2.3165 no .
H16 H25 2.8721 no .
H17A H18B 2.5319 no .
H17A H18C 3.0767 no .
H17B H18B 3.5798 no .
H17B H18C 3.5770 no .
H17C H18A 3.5634 no .
H17C H18B 2.8720 no .
H17C H18C 2.4957 no .
H21 H25 3.5552 no .
H21 H26B 3.0907 no .
H21 H27A 2.1732 no .
H21 H27B 2.6737 no .
H21 H27C 3.5550 no .
H21 H28A 2.2570 no .
H21 H28B 2.2867 no .
H21 H28C 3.4540 no .
H23 H29 3.5689 no .
H23 H30A 2.2005 no .
H23 H30B 2.7567 no .
H23 H30C 3.5912 no .
H23 H31B 2.9954 no .
H25 H26A 2.3516 no .
H25 H26B 2.8769 no .
H25 H26C 2.4003 no .
H25 H27A 2.8543 no .
H25 H27B 2.3807 no .
H25 H27C 2.3179 no .
H26A H27A 3.5782 no .
H26A H27C 3.5494 no .
H26B H27A 2.5382 no .
H26B H27C 3.0684 no .
H26C H27A 2.8475 no .
H26C H27B 3.5447 no .
H26C H27C 2.4531 no .
H29 H30A 2.8449 no .
H29 H30B 2.3726 no .
H29 H30C 2.3013 no .
H29 H31A 2.3464 no .
H29 H31B 2.8574 no .
H29 H31C 2.3516 no .
H30A H31A 3.5780 no .
H30A H31B 2.5230 no .
H30A H31C 2.9061 no .
H30B H31B 3.5963 no .
H30B H31C 3.5770 no .
H30C H31A 3.5840 no .
H30C H31B 3.0540 no .
H30C H31C 2.5116 no .
H43 H44 2.4717 no .
H43 H54C 2.6173 no .
H43 H56 3.2527 no .
H43 H58A 2.6918 no .
H44 H65 3.2060 no .
H44 H67B 2.9970 no .
H44 H69 3.5113 no .
H44 H71C 2.6637 no .
H48 H52 3.5571 no .
H48 H53A 2.6402 no .
H48 H53B 2.1733 no .
H48 H53C 3.5460 no .
H48 H54B 3.0688 no .
H48 H55A 2.3077 no .
H48 H55B 2.2808 no .
H48 H55C 3.4781 no .
H50 H56 3.5812 no .
H50 H57A 2.2354 no .
H50 H57B 2.9339 no .
H50 H58B 2.7519 no .
H52 H53A 2.3961 no .
H52 H53B 2.8602 no .
H52 H53C 2.3208 no .
H52 H54A 2.3933 no .
H52 H54B 2.8675 no .
H52 H54C 2.3383 no .
H52 H69 2.8063 no .
H53A H54A 3.5616 no .
H53B H54A 2.8460 no .
H53B H54B 2.5390 no .
H53B H54C 3.5801 no .
H53C H54A 2.4966 no .
H53C H54B 3.1031 no .
H53C H54C 3.5787 no .
H56 H57A 2.8709 no .
H56 H57B 2.4067 no .
H56 H57C 2.3349 no .
H56 H58A 2.3815 no .
H56 H58B 2.8695 no .
H56 H58C 2.3519 no .
H56 H65 2.8602 no .
H57A H58A 3.5677 no .
H57A H58B 2.4788 no .
H57A H58C 2.9311 no .
H57B H58B 3.5727 no .
H57B H58C 3.5974 no .
H57C H58B 3.0156 no .
H57C H58C 2.5355 no .
H61 H66A 2.2974 no .
H61 H66C 3.0738 no .
H61 H67A 2.6100 no .
H61 H68A 2.3272 no .
H61 H68B 2.2940 no .
H61 H68C 3.4961 no .
H63 H69 3.5753 no .
H63 H70A 2.2389 no .
H63 H70B 2.7534 no .
H63 H71A 3.0052 no .
H65 H66A 2.8568 no .
H65 H66B 2.3198 no .
H65 H66C 2.3861 no .
H65 H67A 2.8504 no .
H65 H67B 2.3284 no .
H65 H67C 2.3574 no .
H66A H67A 2.5074 no .
H66A H67B 3.5655 no .
H66A H67C 2.8602 no .
H66B H67A 3.0476 no .
H66B H67B 3.5605 no .
H66B H67C 2.4693 no .
H66C H67A 3.5805 no .
H66C H67C 3.5420 no .
H69 H70A 2.8374 no .
H69 H70B 2.3714 no .
H69 H70C 2.2879 no .
H69 H71A 2.8547 no .
H69 H71B 2.3398 no .
H69 H71C 2.3528 no .
H70A H71A 2.4733 no .
H70A H71B 2.8892 no .
H70A H71C 3.5441 no .
H70B H71A 3.5619 no .
H70B H71B 3.5697 no .
H70C H71A 3.0265 no .
H70C H71B 2.5079 no .
H70C H71C 3.5758 no .
Ni1 H3 3.5520 no 2_555
Ni1 H4 3.3114 no 2_555
Ni41 H43 3.5003 no 2_646
Ni41 H44 3.3333 no 2_646
O9 H55B 2.7121 no 2_646
O9 H61 3.5583 no 1_545
O9 H67A 2.8675 no 1_545
O9 H67B 3.0546 no 1_545
O22 H31B 2.5406 no 3_555
O22 H31C 3.4983 no 3_555
O22 H54B 2.7091 no 1_444
O22 H54C 3.5616 no 1_444
O32 H4 3.1811 no 2_555
O32 H26A 3.0981 no 2_555
O32 H54A 2.8520 no 3_666
O32 H55C 2.5881 no 2_646
O32 H71B 3.3639 no 3_666
O33 H3 3.2806 no 2_555
O33 H4 3.0742 no 2_555
O33 H13A 3.3164 no 2_555
O33 H29 3.2057 no 2_555
O33 H66A 3.1064 no 3_566
O33 H66B 2.6550 no 3_566
O34 H3 3.2401 no 2_555
O34 H17B 3.4797 no 2_555
O34 H23 3.3817 no 3_555
O34 H30A 3.3472 no 3_555
O34 H54B 3.4179 no 3_666
O34 H68C 3.1398 no 2_545
O49 H26A 3.5159 no 1_666
O49 H26B 2.7003 no 1_666
O49 H70A 3.4913 no 4_565
O49 H70C 2.9930 no 4_565
O62 H13A 3.1736 no 1_565
O62 H13B 2.8421 no 1_565
O62 H28A 2.9922 no 2_555
O72 H14B 3.1030 no 4_555
O72 H15A 3.4169 no 2_656
O72 H15C 2.6241 no 2_656
O72 H44 2.9533 no 2_646
O72 H71C 3.4625 no 2_646
O73 H26C 2.7653 no 4_655
O73 H58A 3.3621 no 2_646
O73 H58C 3.0948 no 2_646
O73 H65 3.5311 no 2_646
O73 H67B 3.0245 no 2_646
O73 H67C 3.0237 no 2_646
O74 H14A 3.0979 no 4_555
O74 H28A 3.3509 no 2_555
O74 H28C 2.4587 no 2_555
O74 H31C 3.0002 no 4_555
O74 H43 2.6463 no 2_646
C6 H68A 3.1413 no 1_545
C7 H68A 3.2033 no 1_545
C8 H68A 3.1698 no 1_545
C8 H71B 3.5866 no 3_666
C9 H55B 3.0694 no 2_646
C9 H68A 3.0773 no 1_545
C10 H55B 3.1882 no 2_646
C10 H68A 3.0132 no 1_545
C11 H68A 3.0537 no 1_545
C13 H27B 3.4716 no 2_545
C13 H57B 3.4704 no 4_554
C13 H68C 3.4803 no 1_545
C14 H54C 3.5339 no 3_666
C14 H71B 3.3583 no 3_666
C14 H71C 3.4557 no 3_666
C15 H55B 3.4323 no 2_646
C15 H67B 3.2048 no 1_545
C15 H71A 3.5684 no 3_666
C15 H71C 3.5884 no 1_545
C17 H18B 3.3308 no 3_556
C17 H53B 3.2883 no 4_454
C17 H68A 3.5359 no 1_545
C18 H17A 3.3745 no 3_556
C18 H18B 3.5080 no 3_556
C18 H30B 3.4546 no 2_555
C18 H66A 3.4735 no 3_566
C18 H67A 3.4459 no 3_566
C19 H55A 3.2110 no 1_444
C20 H55A 3.3670 no 1_444
C21 H55A 3.2886 no 1_444
C22 H31B 3.5874 no 3_555
C22 H55A 3.0950 no 1_444
C23 H55A 2.9133 no 1_444
C24 H55A 2.9765 no 1_444
C26 H53C 3.3246 no 4_454
C26 H55C 3.4545 no 1_444
C26 H70C 3.1918 no 4_454
C27 H57C 2.9219 no 3_566
C27 H66B 3.2576 no 3_566
C28 H31B 3.2085 no 3_555
C28 H31C 3.5294 no 3_555
C28 H54B 3.1950 no 1_444
C28 H54C 3.3914 no 1_444
C28 H58A 3.5811 no 1_444
C28 H68B 3.4567 no 2_545
C30 H18A 3.4694 no 2_545
C30 H66A 3.4050 no 4_554
C30 H68B 3.0871 no 4_554
C31 H28C 3.3406 no 3_555
C31 H54B 3.2668 no 3_666
C32 H4 2.9347 no 2_555
C32 H54A 2.9026 no 3_666
C32 H55C 3.1959 no 2_646
C33 H3 3.0856 no 2_555
C33 H4 2.8351 no 2_555
C34 H3 3.0944 no 2_555
C34 H54A 3.4015 no 3_666
C34 H54B 3.5946 no 3_666
C46 H28B 3.1157 no 1_666
C47 H28B 3.2066 no 1_666
C48 H28B 3.1766 no 1_666
C49 H28B 3.0660 no 1_666
C50 H28B 2.9413 no 1_666
C50 H70A 3.1210 no 4_565
C51 H28B 3.0054 no 1_666
C53 H17C 3.1622 no 4_655
C53 H26C 3.4996 no 4_655
C54 H14C 3.3975 no 3_666
C54 H28C 3.2334 no 1_666
C54 H31A 3.3798 no 3_666
C54 H31B 3.4228 no 3_666
C55 H26A 3.5405 no 1_666
C55 H26B 3.3519 no 1_666
C57 H13B 3.4424 no 4_555
C57 H27A 3.3198 no 3_566
C57 H63 3.2975 no 4_565
C57 H70A 3.3437 no 4_565
C58 H28B 3.5047 no 1_666
C58 H58B 3.5505 no 3_677
C58 H70B 3.1816 no 2_656
C59 H15B 3.1185 no 1_565
C60 H15B 3.1844 no 1_565
C61 H15B 3.1681 no 1_565
C62 H15B 3.1173 no 1_565
C62 H28A 3.5128 no 2_555
C63 H15B 3.0391 no 1_565
C64 H15B 3.0503 no 1_565
C66 H13C 3.1876 no 4_555
C66 H18C 3.3952 no 3_566
C66 H27C 3.4016 no 3_566
C66 H30C 3.3548 no 4_555
C67 H15C 3.4959 no 1_565
C67 H18C 3.1454 no 3_566
C67 H53A 3.2612 no 2_656
C68 H13A 3.2628 no 1_565
C68 H13B 3.5603 no 1_565
C68 H28A 3.1218 no 2_555
C68 H30A 3.4590 no 4_555
C68 H30C 3.5091 no 4_555
C70 H26B 3.3009 no 4_655
C70 H50 2.9741 no 4_564
C70 H57A 3.3727 no 4_564
C70 H58C 3.4980 no 2_646
C71 H14B 3.2988 no 3_666
C71 H14C 3.5436 no 3_666
C71 H15A 3.1291 no 3_666
C71 H15B 3.4329 no 1_565
C72 H14A 3.5919 no 4_555
C72 H14B 3.5625 no 4_555
C72 H15C 3.1964 no 2_656
C72 H44 2.8150 no 2_646
C73 H43 3.4359 no 2_646
C73 H44 3.2058 no 2_646
C73 H58A 3.5620 no 2_646
C73 H67B 3.3465 no 2_646
C74 H14A 3.2632 no 4_555
C74 H28C 3.4772 no 2_555
C74 H43 2.6960 no 2_646
H3 Ni1 3.5520 no 2_545
H3 O33 3.2806 no 2_545
H3 O34 3.2401 no 2_545
H3 C33 3.0856 no 2_545
H3 C34 3.0944 no 2_545
H3 H68A 3.4988 no 1_545
H3 H68C 2.8911 no 1_545
H4 Ni1 3.3114 no 2_545
H4 O32 3.1811 no 2_545
H4 O33 3.0742 no 2_545
H4 C32 2.9347 no 2_545
H4 C33 2.8351 no 2_545
H4 H55C 3.0101 no 1_444
H8 H71B 3.0223 no 3_666
H10 H17A 3.4911 no 3_556
H10 H17C 3.4566 no 3_556
H10 H18B 3.2291 no 3_556
H10 H18C 3.4794 no 3_556
H10 H55B 3.0272 no 2_646
H10 H67A 3.2862 no 1_545
H10 H68A 3.4951 no 1_545
H13A O33 3.3164 no 2_545
H13A O62 3.1736 no 1_545
H13A C68 3.2628 no 1_545
H13A H27B 2.8592 no 2_545
H13A H68A 3.4305 no 1_545
H13A H68C 2.7246 no 1_545
H13B O62 2.8421 no 1_545
H13B C57 3.4424 no 4_554
H13B C68 3.5603 no 1_545
H13B H57B 2.8276 no 4_554
H13B H57C 3.2007 no 4_554
H13B H63 3.2909 no 1_545
H13B H68C 3.4247 no 1_545
H13C C66 3.1876 no 4_554
H13C H27B 3.3750 no 2_545
H13C H57B 3.2335 no 4_554
H13C H57C 3.4181 no 4_554
H13C H66B 2.8196 no 4_554
H13C H66C 2.6692 no 4_554
H14A O74 3.0979 no 4_554
H14A C72 3.5919 no 4_554
H14A C74 3.2632 no 4_554
H14A H43 3.5331 no 3_666
H14A H54C 3.1484 no 3_666
H14A H66C 3.4927 no 4_554
H14B O72 3.1030 no 4_554
H14B C71 3.2988 no 3_666
H14B C72 3.5625 no 4_554
H14B H71B 2.9163 no 3_666
H14B H71C 2.8056 no 3_666
H14C C54 3.3975 no 3_666
H14C C71 3.5436 no 3_666
H14C H54A 2.8842 no 3_666
H14C H54C 3.0027 no 3_666
H14C H71B 2.8936 no 3_666
H14C H71C 3.3120 no 3_666
H15A O72 3.4169 no 2_646
H15A C71 3.1291 no 3_666
H15A H55B 3.3013 no 2_646
H15A H71A 2.7082 no 3_666
H15A H71B 2.6829 no 3_666
H15B C59 3.1185 no 1_545
H15B C60 3.1844 no 1_545
H15B C61 3.1681 no 1_545
H15B C62 3.1173 no 1_545
H15B C63 3.0391 no 1_545
H15B C64 3.0503 no 1_545
H15B C71 3.4329 no 1_545
H15B H44 3.5708 no 1_545
H15B H63 3.5268 no 1_545
H15B H67B 3.3928 no 1_545
H15B H71A 3.1170 no 1_545
H15B H71C 3.0203 no 1_545
H15C O72 2.6241 no 2_646
H15C C67 3.4959 no 1_545
H15C C72 3.1964 no 2_646
H15C H44 3.0118 no 1_545
H15C H55B 3.5965 no 2_646
H15C H67A 3.5165 no 1_545
H15C H67B 2.6969 no 1_545
H15C H71C 3.3999 no 1_545
H17A C18 3.3745 no 3_556
H17A H10 3.4911 no 3_556
H17A H18B 2.5071 no 3_556
H17A H18C 3.5934 no 3_556
H17A H30B 3.2514 no 4_545
H17A H68A 3.1579 no 1_545
H17B O34 3.4797 no 2_545
H17B H53B 3.0688 no 4_454
H17B H53C 3.5175 no 4_454
H17B H68A 3.1976 no 1_545
H17B H68C 3.5185 no 1_545
H17C C53 3.1622 no 4_454
H17C H10 3.4566 no 3_556
H17C H18B 3.4654 no 3_556
H17C H53A 3.0618 no 4_454
H17C H53B 2.6644 no 4_454
H17C H53C 3.2565 no 4_454
H17C H67A 3.2507 no 3_566
H17C H67C 3.3980 no 3_566
H18A C30 3.4694 no 2_555
H18A H30B 2.8570 no 2_555
H18A H30C 3.2722 no 2_555
H18A H66A 3.4004 no 3_566
H18B C17 3.3308 no 3_556
H18B C18 3.5080 no 3_556
H18B H10 3.2291 no 3_556
H18B H17A 2.5071 no 3_556
H18B H17C 3.4654 no 3_556
H18B H18B 2.6641 no 3_556
H18B H30B 3.3477 no 2_555
H18C C66 3.3952 no 3_566
H18C C67 3.1454 no 3_566
H18C H10 3.4794 no 3_556
H18C H17A 3.5934 no 3_556
H18C H30C 3.4481 no 2_555
H18C H66A 2.7027 no 3_566
H18C H66B 3.3915 no 3_566
H18C H67A 2.4923 no 3_566
H18C H67C 3.0030 no 3_566
H23 O34 3.3817 no 3_555
H23 H23 3.4008 no 3_555
H23 H31B 3.3265 no 3_555
H23 H55A 3.3227 no 1_444
H26A O32 3.0981 no 2_545
H26A O49 3.5159 no 1_444
H26A C55 3.5405 no 1_444
H26A H53C 3.0056 no 4_454
H26A H55C 2.9208 no 1_444
H26A H70C 3.4538 no 4_454
H26B O49 2.7003 no 1_444
H26B C55 3.3519 no 1_444
H26B C70 3.3009 no 4_454
H26B H50 3.3753 no 1_444
H26B H55C 3.1139 no 1_444
H26B H70B 3.3269 no 4_454
H26B H70C 2.4957 no 4_454
H26C O73 2.7653 no 4_454
H26C C53 3.4996 no 4_454
H26C H53A 3.4014 no 4_454
H26C H53C 2.7466 no 4_454
H26C H67C 3.2533 no 3_566
H26C H70C 3.1858 no 4_454
H27A C57 3.3198 no 3_566
H27A H57C 2.3790 no 3_566
H27A H58C 2.9522 no 3_566
H27B C13 3.4716 no 2_555
H27B H13A 2.8592 no 2_555
H27B H13C 3.3750 no 2_555
H27B H57C 3.0144 no 3_566
H27B H66B 3.1715 no 3_566
H27B H68C 3.4580 no 2_545
H27C C66 3.4016 no 3_566
H27C H57C 2.9110 no 3_566
H27C H58C 3.4174 no 3_566
H27C H65 3.4215 no 3_566
H27C H66B 2.5027 no 3_566
H27C H67C 2.9121 no 3_566
H28A O62 2.9922 no 2_545
H28A O74 3.3509 no 2_545
H28A C62 3.5128 no 2_545
H28A C68 3.1218 no 2_545
H28A H31B 3.5889 no 3_555
H28A H68B 2.6665 no 2_545
H28A H68C 3.2384 no 2_545
H28B C46 3.1157 no 1_444
H28B C47 3.2066 no 1_444
H28B C48 3.1766 no 1_444
H28B C49 3.0660 no 1_444
H28B C50 2.9413 no 1_444
H28B C51 3.0054 no 1_444
H28B C58 3.5047 no 1_444
H28B H43 3.4964 no 1_444
H28B H50 3.3877 no 1_444
H28B H54B 3.4142 no 1_444
H28B H54C 3.5305 no 1_444
H28B H58A 3.0184 no 1_444
H28B H58B 3.2977 no 1_444
H28C O74 2.4587 no 2_545
H28C C31 3.3406 no 3_555
H28C C54 3.2334 no 1_444
H28C C74 3.4772 no 2_545
H28C H31B 2.9201 no 3_555
H28C H31C 2.8802 no 3_555
H28C H43 2.9277 no 1_444
H28C H54B 2.8868 no 1_444
H28C H54C 2.7117 no 1_444
H28C H58A 3.4634 no 1_444
H29 O33 3.2057 no 2_545
H29 H66A 3.5326 no 4_554
H30A O34 3.3472 no 3_555
H30A C68 3.4590 no 4_554
H30A H68B 2.6339 no 4_554
H30B C18 3.4546 no 2_545
H30B H17A 3.2514 no 4_544
H30B H18A 2.8570 no 2_545
H30B H18B 3.3477 no 2_545
H30B H55A 2.9658 no 1_444
H30C C66 3.3548 no 4_554
H30C C68 3.5091 no 4_554
H30C H18A 3.2722 no 2_545
H30C H18C 3.4481 no 2_545
H30C H61 2.8346 no 4_554
H30C H66A 2.4895 no 4_554
H30C H66C 3.4274 no 4_554
H30C H68A 3.5261 no 4_554
H30C H68B 2.6689 no 4_554
H31A C54 3.3798 no 3_666
H31A H54A 3.1338 no 3_666
H31A H54B 3.0796 no 3_666
H31A H54C 3.3661 no 3_666
H31B O22 2.5406 no 3_555
H31B C22 3.5874 no 3_555
H31B C28 3.2085 no 3_555
H31B C54 3.4228 no 3_666
H31B H23 3.3265 no 3_555
H31B H28A 3.5889 no 3_555
H31B H28C 2.9201 no 3_555
H31B H54A 3.5893 no 3_666
H31B H54B 2.7525 no 3_666
H31B H54C 3.4360 no 3_666
H31C O22 3.4983 no 3_555
H31C O74 3.0002 no 4_554
H31C C28 3.5294 no 3_555
H31C H28C 2.8802 no 3_555
H31C H54B 3.4726 no 3_666
H31C H54C 3.4070 no 3_666
H31C H66A 3.4854 no 4_554
H31C H66C 3.2110 no 4_554
H43 Ni41 3.5003 no 2_656
H43 O74 2.6463 no 2_656
H43 C73 3.4359 no 2_656
H43 C74 2.6960 no 2_656
H43 H14A 3.5331 no 3_666
H43 H28B 3.4964 no 1_666
H43 H28C 2.9277 no 1_666
H44 Ni41 3.3333 no 2_656
H44 O72 2.9533 no 2_656
H44 C72 2.8150 no 2_656
H44 C73 3.2058 no 2_656
H44 H15B 3.5708 no 1_565
H44 H15C 3.0118 no 1_565
H50 C70 2.9741 no 4_565
H50 H26B 3.3753 no 1_666
H50 H28B 3.3877 no 1_666
H50 H70A 2.3757 no 4_565
H50 H70B 3.1898 no 4_565
H50 H70C 2.9138 no 4_565
H53A C67 3.2612 no 2_646
H53A H17C 3.0618 no 4_655
H53A H26C 3.4014 no 4_655
H53A H67A 3.4713 no 2_646
H53A H67B 2.8935 no 2_646
H53A H67C 2.9163 no 2_646
H53B C17 3.2883 no 4_655
H53B H17B 3.0688 no 4_655
H53B H17C 2.6644 no 4_655
H53C C26 3.3246 no 4_655
H53C H17B 3.5175 no 4_655
H53C H17C 3.2565 no 4_655
H53C H26A 3.0056 no 4_655
H53C H26C 2.7466 no 4_655
H54A O32 2.8520 no 3_666
H54A C32 2.9026 no 3_666
H54A C34 3.4015 no 3_666
H54A H14C 2.8842 no 3_666
H54A H31A 3.1338 no 3_666
H54A H31B 3.5893 no 3_666
H54B O22 2.7091 no 1_666
H54B O34 3.4179 no 3_666
H54B C28 3.1950 no 1_666
H54B C31 3.2668 no 3_666
H54B C34 3.5946 no 3_666
H54B H28B 3.4142 no 1_666
H54B H28C 2.8868 no 1_666
H54B H31A 3.0796 no 3_666
H54B H31B 2.7525 no 3_666
H54B H31C 3.4726 no 3_666
H54C O22 3.5616 no 1_666
H54C C14 3.5339 no 3_666
H54C C28 3.3914 no 1_666
H54C H14A 3.1484 no 3_666
H54C H14C 3.0027 no 3_666
H54C H28B 3.5305 no 1_666
H54C H28C 2.7117 no 1_666
H54C H31A 3.3661 no 3_666
H54C H31B 3.4360 no 3_666
H54C H31C 3.4070 no 3_666
H55A C19 3.2110 no 1_666
H55A C20 3.3670 no 1_666
H55A C21 3.2886 no 1_666
H55A C22 3.0950 no 1_666
H55A C23 2.9133 no 1_666
H55A C24 2.9765 no 1_666
H55A H23 3.3227 no 1_666
H55A H30B 2.9658 no 1_666
H55B O9 2.7121 no 2_656
H55B C9 3.0694 no 2_656
H55B C10 3.1882 no 2_656
H55B C15 3.4323 no 2_656
H55B H10 3.0272 no 2_656
H55B H15A 3.3013 no 2_656
H55B H15C 3.5965 no 2_656
H55C O32 2.5881 no 2_656
H55C C26 3.4545 no 1_666
H55C C32 3.1959 no 2_656
H55C H4 3.0101 no 1_666
H55C H26A 2.9208 no 1_666
H55C H26B 3.1139 no 1_666
H57A C70 3.3727 no 4_565
H57A H58B 2.9457 no 3_677
H57A H63 2.8055 no 4_565
H57A H70A 2.6141 no 4_565
H57A H70B 3.2812 no 4_565
H57B C13 3.4704 no 4_555
H57B H13B 2.8276 no 4_555
H57B H13C 3.2335 no 4_555
H57B H63 3.0813 no 4_565
H57B H70A 3.2213 no 4_565
H57C C27 2.9219 no 3_566
H57C H13B 3.2007 no 4_555
H57C H13C 3.4181 no 4_555
H57C H27A 2.3790 no 3_566
H57C H27B 3.0144 no 3_566
H57C H27C 2.9110 no 3_566
H57C H63 3.5039 no 4_565
H58A O73 3.3621 no 2_656
H58A C28 3.5811 no 1_666
H58A C73 3.5620 no 2_656
H58A H28B 3.0184 no 1_666
H58A H28C 3.4634 no 1_666
H58A H70B 3.0237 no 2_656
H58B C58 3.5505 no 3_677
H58B H28B 3.2977 no 1_666
H58B H57A 2.9457 no 3_677
H58B H58B 2.8103 no 3_677
H58B H58C 3.4889 no 3_677
H58B H70B 3.3968 no 2_656
H58C O73 3.0948 no 2_656
H58C C70 3.4980 no 2_656
H58C H27A 2.9522 no 3_566
H58C H27C 3.4174 no 3_566
H58C H58B 3.4889 no 3_677
H58C H70B 2.6438 no 2_656
H61 O9 3.5583 no 1_565
H61 H30C 2.8346 no 4_555
H63 C57 3.2975 no 4_564
H63 H13B 3.2909 no 1_565
H63 H15B 3.5268 no 1_565
H63 H57A 2.8055 no 4_564
H63 H57B 3.0813 no 4_564
H63 H57C 3.5039 no 4_564
H65 O73 3.5311 no 2_656
H65 H27C 3.4215 no 3_566
H66A O33 3.1064 no 3_566
H66A C18 3.4735 no 3_566
H66A C30 3.4050 no 4_555
H66A H18A 3.4004 no 3_566
H66A H18C 2.7027 no 3_566
H66A H29 3.5326 no 4_555
H66A H30C 2.4895 no 4_555
H66A H31C 3.4854 no 4_555
H66B O33 2.6550 no 3_566
H66B C27 3.2576 no 3_566
H66B H13C 2.8196 no 4_555
H66B H18C 3.3915 no 3_566
H66B H27B 3.1715 no 3_566
H66B H27C 2.5027 no 3_566
H66C H13C 2.6692 no 4_555
H66C H14A 3.4927 no 4_555
H66C H30C 3.4274 no 4_555
H66C H31C 3.2110 no 4_555
H67A O9 2.8675 no 1_565
H67A C18 3.4459 no 3_566
H67A H10 3.2862 no 1_565
H67A H15C 3.5165 no 1_565
H67A H17C 3.2507 no 3_566
H67A H18C 2.4923 no 3_566
H67A H53A 3.4713 no 2_656
H67B O9 3.0546 no 1_565
H67B O73 3.0245 no 2_656
H67B C15 3.2048 no 1_565
H67B C73 3.3465 no 2_656
H67B H15B 3.3928 no 1_565
H67B H15C 2.6969 no 1_565
H67B H53A 2.8935 no 2_656
H67C O73 3.0237 no 2_656
H67C H17C 3.3980 no 3_566
H67C H18C 3.0030 no 3_566
H67C H26C 3.2533 no 3_566
H67C H27C 2.9121 no 3_566
H67C H53A 2.9163 no 2_656
H68A C6 3.1413 no 1_565
H68A C7 3.2033 no 1_565
H68A C8 3.1698 no 1_565
H68A C9 3.0773 no 1_565
H68A C10 3.0132 no 1_565
H68A C11 3.0537 no 1_565
H68A C17 3.5359 no 1_565
H68A H3 3.4988 no 1_565
H68A H10 3.4951 no 1_565
H68A H13A 3.4305 no 1_565
H68A H17A 3.1579 no 1_565
H68A H17B 3.1976 no 1_565
H68A H30C 3.5261 no 4_555
H68B C28 3.4567 no 2_555
H68B C30 3.0871 no 4_555
H68B H28A 2.6665 no 2_555
H68B H30A 2.6339 no 4_555
H68B H30C 2.6689 no 4_555
H68C O34 3.1398 no 2_555
H68C C13 3.4803 no 1_565
H68C H3 2.8911 no 1_565
H68C H13A 2.7246 no 1_565
H68C H13B 3.4247 no 1_565
H68C H17B 3.5185 no 1_565
H68C H27B 3.4580 no 2_555
H68C H28A 3.2384 no 2_555
H70A O49 3.4913 no 4_564
H70A C50 3.1210 no 4_564
H70A C57 3.3437 no 4_564
H70A H50 2.3757 no 4_564
H70A H57A 2.6141 no 4_564
H70A H57B 3.2213 no 4_564
H70B C58 3.1816 no 2_646
H70B H26B 3.3269 no 4_655
H70B H50 3.1898 no 4_564
H70B H57A 3.2812 no 4_564
H70B H58A 3.0237 no 2_646
H70B H58B 3.3968 no 2_646
H70B H58C 2.6438 no 2_646
H70C O49 2.9930 no 4_564
H70C C26 3.1918 no 4_655
H70C H26A 3.4538 no 4_655
H70C H26B 2.4957 no 4_655
H70C H26C 3.1858 no 4_655
H70C H50 2.9138 no 4_564
H71A C15 3.5684 no 3_666
H71A H15A 2.7082 no 3_666
H71A H15B 3.1170 no 1_565
H71B O32 3.3639 no 3_666
H71B C8 3.5866 no 3_666
H71B C14 3.3583 no 3_666
H71B H8 3.0223 no 3_666
H71B H14B 2.9163 no 3_666
H71B H14C 2.8936 no 3_666
H71B H15A 2.6829 no 3_666
H71C O72 3.4625 no 2_656
H71C C14 3.4557 no 3_666
H71C C15 3.5884 no 1_565
H71C H14B 2.8056 no 3_666
H71C H14C 3.3120 no 3_666
H71C H15B 3.0203 no 1_565
H71C H15C 3.3999 no 1_565

loop_
_geom_torsion_atom_site_label_1
_geom_torsion_atom_site_label_2
_geom_torsion_atom_site_label_3
_geom_torsion_atom_site_label_4
_geom_torsion
_geom_torsion_publ_flag
C32 Ni1 C1 N2 35.3(6) no
C32 Ni1 C1 N5 -153.1(5) no
C33 Ni1 C1 N2 -84.0(5) no
C33 Ni1 C1 N5 87.6(5) no
C34 Ni1 C1 N2 158.4(4) no
C34 Ni1 C1 N5 -30.0(6) no
C72 Ni41 C41 N42 33.4(6) no
C72 Ni41 C41 N45 -146.7(5) no
C73 Ni41 C41 N42 -87.7(5) no
C73 Ni41 C41 N45 92.2(5) no
C74 Ni41 C41 N42 155.1(5) no
C74 Ni41 C41 N45 -25.0(6) no
C15 O9 C9 C8 1.6(8) no
C15 O9 C9 C10 -176.9(5) no
C28 O22 C22 C21 -1.5(7) no
C28 O22 C22 C23 177.5(4) no
C55 O49 C49 C48 -0.4(7) no
C55 O49 C49 C50 179.7(4) no
C68 O62 C62 C61 0.7(7) no
C68 O62 C62 C63 179.6(4) no
C1 N2 C3 C4 0.1(7) no
C3 N2 C1 Ni1 172.6(5) no
C3 N2 C1 N5 -0.6(6) no
C1 N2 C6 C7 -90.2(6) no
C1 N2 C6 C11 89.9(7) no
C6 N2 C1 Ni1 -8.8(8) no
C6 N2 C1 N5 178.0(5) no
C3 N2 C6 C7 88.2(7) no
C3 N2 C6 C11 -91.7(6) no
C6 N2 C3 C4 -178.5(5) no
C1 N5 C4 C3 -0.9(6) no
C4 N5 C1 Ni1 -172.3(5) no
C4 N5 C1 N2 0.9(6) no
C1 N5 C19 C20 -83.8(6) no
C1 N5 C19 C24 94.6(6) no
C19 N5 C1 Ni1 8.5(8) no
C19 N5 C1 N2 -178.3(4) no
C4 N5 C19 C20 97.1(6) no
C4 N5 C19 C24 -84.6(6) no
C19 N5 C4 C3 178.3(5) no
C41 N42 C43 C44 0.3(7) no
C43 N42 C41 Ni41 179.7(5) no
C43 N42 C41 N45 -0.3(6) no
C41 N42 C46 C47 84.8(7) no
C41 N42 C46 C51 -94.5(6) no
C46 N42 C41 Ni41 -1.8(9) no
C46 N42 C41 N45 178.2(5) no
C43 N42 C46 C47 -96.9(6) no
C43 N42 C46 C51 83.8(7) no
C46 N42 C43 C44 -178.2(5) no
C41 N45 C44 C43 0.0(7) no
C44 N45 C41 Ni41 -179.8(5) no
C44 N45 C41 N42 0.1(6) no
C41 N45 C59 C60 92.3(6) no
C41 N45 C59 C64 -85.7(7) no
C59 N45 C41 Ni41 0.7(9) no
C59 N45 C41 N42 -179.4(5) no
C44 N45 C59 C60 -87.2(7) no
C44 N45 C59 C64 94.8(6) no
C59 N45 C44 C43 179.5(5) no
N2 C3 C4 N5 0.5(7) no
N2 C6 C7 C8 178.6(4) no
N2 C6 C7 C12 -1.8(7) no
N2 C6 C11 C10 -178.5(4) no
N2 C6 C11 C16 1.7(7) no
C7 C6 C11 C10 1.7(8) no
C7 C6 C11 C16 -178.2(5) no
C11 C6 C7 C8 -1.5(8) no
C11 C6 C7 C12 178.0(5) no
C6 C7 C8 C9 0.4(8) no
C6 C7 C12 C13 -99.8(5) no
C6 C7 C12 C14 136.7(5) no
C8 C7 C12 C13 79.8(6) no
C8 C7 C12 C14 -43.7(7) no
C12 C7 C8 C9 -179.2(5) no
C7 C8 C9 O9 -177.8(5) no
C7 C8 C9 C10 0.6(8) no
O9 C9 C10 C11 178.1(4) no
C8 C9 C10 C11 -0.5(9) no
C9 C10 C11 C6 -0.7(8) no
C9 C10 C11 C16 179.2(5) no
C6 C11 C16 C17 92.8(6) no
C6 C11 C16 C18 -143.6(5) no
C10 C11 C16 C17 -87.1(6) no
C10 C11 C16 C18 36.5(8) no
N5 C19 C20 C21 176.0(4) no
N5 C19 C20 C25 -8.1(7) no
N5 C19 C24 C23 -174.9(4) no
N5 C19 C24 C29 5.4(7) no
C20 C19 C24 C23 3.3(7) no
C20 C19 C24 C29 -176.3(4) no
C24 C19 C20 C21 -2.2(7) no
C24 C19 C20 C25 173.6(4) no
C19 C20 C21 C22 -1.3(7) no
C19 C20 C25 C26 -83.3(5) no
C19 C20 C25 C27 153.9(4) no
C21 C20 C25 C26 92.4(6) no
C21 C20 C25 C27 -30.3(7) no
C25 C20 C21 C22 -177.2(4) no
C20 C21 C22 O22 -177.5(4) no
C20 C21 C22 C23 3.6(8) no
O22 C22 C23 C24 178.6(4) no
C21 C22 C23 C24 -2.4(8) no
C22 C23 C24 C19 -1.0(7) no
C22 C23 C24 C29 178.7(4) no
C19 C24 C29 C30 143.9(5) no
C19 C24 C29 C31 -91.0(6) no
C23 C24 C29 C30 -35.7(7) no
C23 C24 C29 C31 89.3(6) no
N42 C43 C44 N45 -0.2(7) no
N42 C46 C47 C48 -177.3(4) no
N42 C46 C47 C52 4.6(7) no
N42 C46 C51 C50 178.8(4) no
N42 C46 C51 C56 -2.6(7) no
C47 C46 C51 C50 -0.4(7) no
C47 C46 C51 C56 178.2(4) no
C51 C46 C47 C48 1.8(7) no
C51 C46 C47 C52 -176.2(4) no
C46 C47 C48 C49 -0.8(7) no
C46 C47 C52 C53 -151.4(4) no
C46 C47 C52 C54 85.7(5) no
C48 C47 C52 C53 30.6(6) no
C48 C47 C52 C54 -92.3(5) no
C52 C47 C48 C49 177.3(4) no
C47 C48 C49 O49 178.6(4) no
C47 C48 C49 C50 -1.6(8) no
O49 C49 C50 C51 -177.1(4) no
C48 C49 C50 C51 3.0(8) no
C49 C50 C51 C46 -2.0(8) no
C49 C50 C51 C56 179.3(4) no
C46 C51 C56 C57 137.4(5) no
C46 C51 C56 C58 -100.0(6) no
C50 C51 C56 C57 -44.0(6) no
C50 C51 C56 C58 78.7(6) no
N45 C59 C60 C61 -176.1(4) no
N45 C59 C60 C65 3.8(7) no
N45 C59 C64 C63 175.3(4) no
N45 C59 C64 C69 -7.7(7) no
C60 C59 C64 C63 -2.5(8) no
C60 C59 C64 C69 174.4(4) no
C64 C59 C60 C61 1.8(8) no
C64 C59 C60 C65 -178.3(4) no
C59 C60 C61 C62 0.8(8) no
C59 C60 C65 C66 -129.8(5) no
C59 C60 C65 C67 107.0(5) no
C61 C60 C65 C66 50.1(6) no
C61 C60 C65 C67 -73.2(6) no
C65 C60 C61 C62 -179.1(4) no
C60 C61 C62 O62 176.3(5) no
C60 C61 C62 C63 -2.6(8) no
O62 C62 C63 C64 -177.2(4) no
C61 C62 C63 C64 1.8(8) no
C62 C63 C64 C59 0.7(8) no
C62 C63 C64 C69 -176.2(4) no
C59 C64 C69 C70 146.7(5) no
C59 C64 C69 C71 -89.0(6) no
C63 C64 C69 C70 -36.5(7) no
C63 C64 C69 C71 87.8(6) no
